data_1577188
loop_
_publ_author_name
'Zhou, Qifeng'
'Bao, Lin-Tao'
'Liu, Rui'
'Sun, Zhitao'
'Ye, Zhuolin'
'Jiao, Liuying'
'Fan, Wei'
'Zou, Ya'
'Yang, Hai-Bo'
'Wu, Jishan'

_publ_section_title
;
 \p-Aggregation-Free, Fused Perylene Pentamers: Synthesis, Narrowband
 Far-Red to Near-Infrared Emission, and Chiroptical Properties
;
_journal_name_full 'Chemical Science'
_journal_paper_doi 10.1039/D6SC00676K
_journal_year 2026
_chemical_formula_moiety '3(C H2 Cl2), C328 H368, 15[CH2Cl2]'
_chemical_formula_sum 'C346 H404 Cl36'
_chemical_formula_weight 5838.87
_space_group_crystal_system triclinic
_space_group_IT_number 2
_space_group_name_Hall '-P 1'
_space_group_name_H-M_alt 'P -1'
_atom_sites_solution_hydrogens geom
_atom_sites_solution_primary dual
_audit_creation_date 2025-06-07
_audit_creation_method
;
Olex2 1.5
(compiled 2025.05.31 svn.r86d253d1 for OlexSys, GUI svn.r7254)
;
_audit_update_record
;
2025-09-28 deposited with the CCDC.	2026-04-29 downloaded from the CCDC.
;
_cell_angle_alpha 99.950(4)
_cell_angle_beta 93.203(5)
_cell_angle_gamma 90.623(4)
_cell_formula_units_Z 1
_cell_length_a 15.7143(11)
_cell_length_b 20.9969(12)
_cell_length_c 25.8490(17)
_cell_measurement_reflns_used 9864
_cell_measurement_temperature 100.00
_cell_measurement_theta_max 66.61
_cell_measurement_theta_min 2.51
_cell_volume 8385.7(9)
_computing_cell_refinement 'SAINT V8.40B (?, 2016)'
_computing_data_reduction 'SAINT V8.40B (?, 2016)'
_computing_molecular_graphics 'Olex2 1.5 (Dolomanov et al., 2009)'
_computing_publication_material 'Olex2 1.5 (Dolomanov et al., 2009)'
_computing_structure_refinement 'XL  (Sheldrick, 2008)'
_computing_structure_solution 'SHELXT 2018/2 (Sheldrick, 2018)'
_diffrn_ambient_temperature 100.00
_diffrn_measured_fraction_theta_full 0.967
_diffrn_measured_fraction_theta_max 0.967
_diffrn_measurement_device_type 'Bruker APEX-II CCD'
_diffrn_measurement_method '\f and \w scans'
_diffrn_radiation_type CuK\a
_diffrn_radiation_wavelength 1.54178
_diffrn_reflns_av_R_equivalents 0.1518
_diffrn_reflns_av_unetI/netI 0.1682
_diffrn_reflns_Laue_measured_fraction_full 0.967
_diffrn_reflns_Laue_measured_fraction_max 0.967
_diffrn_reflns_limit_h_max 18
_diffrn_reflns_limit_h_min -16
_diffrn_reflns_limit_k_max 24
_diffrn_reflns_limit_k_min -24
_diffrn_reflns_limit_l_max 30
_diffrn_reflns_limit_l_min -29
_diffrn_reflns_number 137494
_diffrn_reflns_point_group_measured_fraction_full 0.967
_diffrn_reflns_point_group_measured_fraction_max 0.967
_diffrn_reflns_theta_full 67.170
_diffrn_reflns_theta_max 67.170
_diffrn_reflns_theta_min 2.510
_diffrn_source_current 1.1
_diffrn_source_power 0.05500000000000001
_diffrn_source_voltage 50.0
_diffrn_standards_number 0
_exptl_absorpt_coefficient_mu 3.053
_exptl_absorpt_correction_T_max 0.7528
_exptl_absorpt_correction_T_min 0.5522
_exptl_absorpt_correction_type none
_exptl_absorpt_process_details
;
SADABS-2016/2 (Bruker,2016/2) was used for absorption correction.
wR2(int) was 0.1406 before and 0.1037 after correction.
The Ratio of minimum to maximum transmission is 0.7335.
The \l/2 correction factor is Not present.
;
_exptl_crystal_colour 'clear light orange'
_exptl_crystal_colour_lustre clear
_exptl_crystal_colour_modifier light
_exptl_crystal_colour_primary orange
_exptl_crystal_density_diffrn 1.156
_exptl_crystal_description needle
_exptl_crystal_F_000 3092
_exptl_crystal_size_max 0.96
_exptl_crystal_size_mid 0.108
_exptl_crystal_size_min 0.071
_refine_diff_density_max 0.734
_refine_diff_density_min -0.640
_refine_diff_density_rms 0.074
_refine_ls_extinction_method none
_refine_ls_goodness_of_fit_ref 1.194
_refine_ls_hydrogen_treatment constr
_refine_ls_matrix_type full
_refine_ls_number_parameters 1712
_refine_ls_number_reflns 29009
_refine_ls_number_restraints 328
_refine_ls_restrained_S_all 1.194
_refine_ls_R_factor_all 0.1893
_refine_ls_R_factor_gt 0.1320
_refine_ls_shift/su_max 0.002
_refine_ls_shift/su_mean 0.000
_refine_ls_structure_factor_coef Fsqd
_refine_ls_weighting_details 'w=1/[\s^2^(Fo^2^)+(0.2000P)^2^] where P=(Fo^2^+2Fc^2^)/3'
_refine_ls_weighting_scheme calc
_refine_ls_wR_factor_gt 0.3579
_refine_ls_wR_factor_ref 0.3962
_reflns_Friedel_coverage 0.000
_reflns_number_gt 15269
_reflns_number_total 29009
_reflns_threshold_expression 'I > 2\s(I)'
_cod_data_source_file d6sc00676k2.cif
_cod_data_source_block cu_zqf20250606_0m
_cod_original_sg_symbol_H-M P-1
_cod_database_code 1577188
_shelx_shelxl_version_number 2019/1
_shelx_space_group_comment
;
The symmetry employed for this shelxl refinement is uniquely defined
by the following loop, which should always be used as a source of
symmetry information in preference to the above space-group names.
They are only intended as comments.
;
_olex2_refinement_description
;
1. Fixed Uiso
 At 1.2 times of:
  All C(H) groups, All C(H,H) groups
 At 1.5 times of:
  All C(H,H,H) groups
2. Restrained distances
 C36-C38 \\sim C36-C38A
 with sigma of 0.02
 C39-C38 \\sim C39A-C38A
 with sigma of 0.02
 C38-C41 \\sim C38A-C41A
 with sigma of 0.02
 C38-C40 \\sim C38A-C40A
 with sigma of 0.02
 C36-C39 \\sim C36-C39A
 with sigma of 0.04
 C36-C41 \\sim C36-C41A
 with sigma of 0.04
 C36-C40 \\sim C36-C40A
 with sigma of 0.04
 C39-C41 \\sim C39A-C41A
 with sigma of 0.04
 C39-C40 \\sim C39A-C40A
 with sigma of 0.04
 C41-C40 \\sim C41A-C40A
 with sigma of 0.04
3. Uiso/Uaniso restraints and constraints
C45 \\sim C45A \\sim C44 \\sim C44A \\sim C43 \\sim C43A \\sim C42: within 2A
with sigma of 0.01 and sigma for terminal atoms of 0.02 within 2A
C2 \\sim C164 \\sim C1 \\sim C163 \\sim C165 \\sim C1A \\sim C1B: within 2A
with sigma of 0.01 and sigma for terminal atoms of 0.02 within 2A
C67 \\sim C67A \\sim C68 \\sim C68A \\sim C69 \\sim C69A \\sim C66: within 2A
with sigma of 0.01 and sigma for terminal atoms of 0.02 within 2A
C39 \\sim C38 \\sim C41 \\sim C40 \\sim C38A \\sim C41A \\sim C39A \\sim C40A:
within 2A with sigma of 0.01 and sigma for terminal atoms of 0.02 within 2A
4. Same fragment restrains
{C42, C45A, C44A, C43A} sigma for 1-2: 0.01, 1-3: 0.01
as in
{C42, C43, C45, C44}
{C66, C67A, C68A, C69A} sigma for 1-2: 0.01, 1-3: 0.01
as in
{C66, C67, C69, C68}
{C2, C1A, C1B, C165} sigma for 1-2: 0.01, 1-3: 0.01
as in
{C2, C164, C1, C163}
5. Others
 Sof(C165)=Sof(H16P)=Sof(H16Q)=Sof(H16R)=Sof(C1A)=Sof(H1AA)=Sof(H1AB)=
 Sof(H1AC)=Sof(C1B)=Sof(H1BA)=Sof(H1BB)=Sof(H1BC)=1-FVAR(1)
 Sof(C164)=Sof(H16A)=Sof(H16B)=Sof(H16C)=Sof(C1)=Sof(H1A)=Sof(H1B)=Sof(H1C)=
 Sof(C163)=Sof(H16D)=Sof(H16E)=Sof(H16F)=FVAR(1)
 Sof(C67A)=Sof(H67D)=Sof(H67E)=Sof(H67F)=Sof(C69A)=Sof(H69D)=Sof(H69E)=
 Sof(H69F)=Sof(C68A)=Sof(H68D)=Sof(H68E)=Sof(H68F)=1-FVAR(2)
 Sof(C67)=Sof(H67A)=Sof(H67B)=Sof(H67C)=Sof(C69)=Sof(H69A)=Sof(H69B)=Sof(H69C)=
 Sof(C68)=Sof(H68A)=Sof(H68B)=Sof(H68C)=FVAR(2)
 Sof(C38A)=Sof(C41A)=Sof(H41D)=Sof(H41E)=Sof(H41F)=Sof(C39A)=Sof(H39D)=
 Sof(H39E)=Sof(H39F)=Sof(C40A)=Sof(H40D)=Sof(H40E)=Sof(H40F)=1-FVAR(3)
 Sof(C39)=Sof(H39A)=Sof(H39B)=Sof(H39C)=Sof(C38)=Sof(C41)=Sof(H41A)=Sof(H41B)=
 Sof(H41C)=Sof(C40)=Sof(H40A)=Sof(H40B)=Sof(H40C)=FVAR(3)
 Sof(C43A)=Sof(H43D)=Sof(H43E)=Sof(H43F)=Sof(C44A)=Sof(H44D)=Sof(H44E)=
 Sof(H44F)=Sof(C45A)=Sof(H45D)=Sof(H45E)=Sof(H45F)=1-FVAR(4)
 Sof(C43)=Sof(H43A)=Sof(H43B)=Sof(H43C)=Sof(C45)=Sof(H45A)=Sof(H45B)=Sof(H45C)=
 Sof(C44)=Sof(H44A)=Sof(H44B)=Sof(H44C)=FVAR(4)
 Fixed Sof: Cl17(0.75) Cl16(0.75) Cl1(0.75) Cl2(0.75) C173(0.75) H17A(0.75)
 H17B(0.75) C166(0.75) H16S(0.75) H16T(0.75)
6.a Secondary CH2 refined with riding coordinates:
 C173(H17A,H17B), C166(H16S,H16T)
6.b Aromatic/amide H refined with riding coordinates:
 C47(H47), C8(H8), C86(H86), C15(H15), C24(H24), C144(H144), C91(H91),
 C31(H31), C95(H95), C61(H61), C110(H110), C6(H6), C27(H27), C14(H14), C51(H51),
  C114(H114), C99(H99), C97(H97), C65(H65), C93(H93), C77(H77), C79(H79),
 C49(H49), C4(H4), C158(H158), C148(H148), C142(H142), C124(H124), C92(H92),
 C112(H112), C63(H63), C30(H30), C33(H33), C146(H146), C141(H141), C127(H127),
 C131(H131), C37(H37), C35(H35), C129(H129)
6.c Idealised Me refined as rotating group:
 C164(H16A,H16B,H16C), C1(H1A,H1B,H1C), C163(H16D,H16E,H16F), C120(H12A,H12B,
 H12C), C57(H57A,H57B,H57C), C122(H12D,H12E,H12F), C67(H67A,H67B,H67C),
 C69(H69A,H69B,H69C), C68(H68A,H68B,H68C), C121(H12G,H12H,H12I), C105(H10A,H10B,
 H10C), C59(H59A,H59B,H59C), C107(H10D,H10E,H10F), C154(H15A,H15B,H15C),
 C156(H15D,H15E,H15F), C58(H58A,H58B,H58C), C43(H43A,H43B,H43C), C45(H45A,H45B,
 H45C), C44(H44A,H44B,H44C), C101(H10G,H10H,H10I), C160(H16G,H16H,H16I),
 C155(H15G,H15H,H15I), C106(H10J,H10K,H10L), C162(H16J,H16K,H16L), C53(H53A,
 H53B,H53C), C116(H11A,H11B,H11C), C71(H71A,H71B,H71C), C55(H55A,H55B,H55C),
 C73(H73A,H73B,H73C), C103(H10M,H10N,H10O), C161(H16M,H16N,H16O), C72(H72A,H72B,
 H72C), C102(H10P,H10Q,H10R), C137(H13A,H13B,H13C), C133(H13D,H13E,H13F),
 C54(H54A,H54B,H54C), C118(H11D,H11E,H11F), C139(H13G,H13H,H13I), C150(H15J,
 H15K,H15L), C138(H13J,H13K,H13L), C39(H39A,H39B,H39C), C135(H13M,H13N,H13O),
 C152(H15M,H15N,H15O), C151(H15P,H15Q,H15R), C117(H11G,H11H,H11I), C41(H41A,
 H41B,H41C), C40(H40A,H40B,H40C), C134(H13P,H13Q,H13R), C165(H16P,H16Q,H16R),
 C1A(H1AA,H1AB,H1AC), C1B(H1BA,H1BB,H1BC), C67A(H67D,H67E,H67F), C69A(H69D,H69E,
 H69F), C68A(H68D,H68E,H68F), C41A(H41D,H41E,H41F), C39A(H39D,H39E,H39F),
 C40A(H40D,H40E,H40F), C43A(H43D,H43E,H43F), C44A(H44D,H44E,H44F), C45A(H45D,
 H45E,H45F)
;
_smtbx_masks_void_probe_radius 1.2
_smtbx_masks_void_truncation_radius 1.2
_olex2_submission_special_instructions 'No special instructions were received'

loop_
_space_group_symop_operation_xyz
'x, y, z'
'-x, -y, -z'

loop_
_atom_site_label
_atom_site_type_symbol
_atom_site_fract_x
_atom_site_fract_y
_atom_site_fract_z
_atom_site_U_iso_or_equiv
_atom_site_adp_type
_atom_site_occupancy
_atom_site_site_symmetry_order
_atom_site_calc_flag
_atom_site_refinement_flags_posn
_atom_site_refinement_flags_adp
_atom_site_refinement_flags_occupancy
_atom_site_disorder_assembly
_atom_site_disorder_group
Cl17 Cl 0.42124(18) 0.85851(12) 0.55883(12) 0.1254(8) Uani 0.75 1 d . . P . .
Cl16 Cl 0.3845(2) 0.37195(15) 0.97051(13) 0.1394(10) Uani 0.75 1 d . . P . .
Cl1 Cl 0.5632(3) 0.93026(15) 0.53022(16) 0.191(2) Uani 0.75 1 d . . P . .
Cl2 Cl 0.5401(2) 0.43413(15) 0.94995(18) 0.1674(14) Uani 0.75 1 d . . P . .
C11 C 0.1347(3) 0.2620(2) 0.67238(18) 0.0577(11) Uani 1 1 d . . . . .
C47 C 0.2678(3) 0.1419(2) 0.83860(17) 0.0581(11) Uani 1 1 d . . . . .
H47 H 0.211036 0.125038 0.833741 0.070 Uiso 1 1 calc R U . . .
C88 C 0.2135(3) 0.76369(19) 0.75907(19) 0.0581(11) Uani 1 1 d . . . . .
C48 C 0.3314(3) 0.1056(2) 0.85786(19) 0.0631(12) Uani 1 1 d . . . . .
C10 C 0.1046(3) 0.2011(2) 0.64306(18) 0.0595(11) Uani 1 1 d . . . . .
C8 C 0.0866(3) 0.0258(2) 0.6542(2) 0.0661(12) Uani 1 1 d . . . . .
H8 H 0.068146 0.033023 0.689078 0.079 Uiso 1 1 calc R U . . .
C87 C 0.2519(3) 0.8098(2) 0.80196(18) 0.0583(11) Uani 1 1 d . . . . .
C7 C 0.1144(3) 0.0784(2) 0.6326(2) 0.0592(11) Uani 1 1 d . . . . .
C12 C 0.1218(3) 0.3210(2) 0.65458(18) 0.0594(11) Uani 1 1 d . . . . .
C85 C 0.3845(3) 0.8095(2) 0.75821(19) 0.0601(11) Uani 1 1 d . . . . .
C22 C 0.1734(3) 0.2622(2) 0.72101(19) 0.0583(11) Uani 1 1 d . . . . .
C86 C 0.3375(3) 0.8306(2) 0.80088(19) 0.0595(11) Uani 1 1 d . . . . .
H86 H 0.362941 0.859602 0.830083 0.071 Uiso 1 1 calc R U . . .
C13 C 0.0716(3) 0.3232(2) 0.60814(18) 0.0588(11) Uani 1 1 d . . . . .
C18 C 0.1432(3) 0.4408(2) 0.66870(18) 0.0613(11) Uani 1 1 d . . . . .
C25 C 0.2110(3) 0.2372(2) 0.80538(18) 0.0579(11) Uani 1 1 d . . . . .
C15 C 0.0548(3) 0.2038(2) 0.59607(19) 0.0647(12) Uani 1 1 d . . . . .
H15 H 0.033093 0.164666 0.575266 0.078 Uiso 1 1 calc R U . . .
C19 C 0.1531(3) 0.3808(2) 0.68707(18) 0.0576(11) Uani 1 1 d . . . . .
C21 C 0.1994(3) 0.3217(2) 0.75448(18) 0.0584(11) Uani 1 1 d . . . . .
C76 C 0.0652(3) 0.5493(2) 0.51672(18) 0.0606(11) Uani 1 1 d . . . . .
C89 C 0.2616(3) 0.7424(2) 0.71573(18) 0.0573(11) Uani 1 1 d . . . . .
C26 C 0.2262(3) 0.3109(2) 0.80364(18) 0.0587(11) Uani 1 1 d . . . . .
C9 C 0.1258(3) 0.1439(2) 0.66546(18) 0.0570(10) Uani 1 1 d . . . . .
C60 C 0.1335(3) 0.2370(2) 0.83924(19) 0.0610(11) Uani 1 1 d . . . . .
C20 C 0.1914(3) 0.3802(2) 0.73771(18) 0.0567(10) Uani 1 1 d . . . . .
C28 C 0.2472(3) 0.4282(2) 0.82690(18) 0.0587(11) Uani 1 1 d . . . . .
C75 C 0.0564(3) 0.4968(2) 0.54496(19) 0.0646(12) Uani 1 1 d . . . . .
C24 C 0.1621(3) 0.1499(2) 0.71715(18) 0.0583(11) Uani 1 1 d . . . . .
H24 H 0.171942 0.112132 0.732006 0.070 Uiso 1 1 calc R U . . .
C83 C 0.3988(3) 0.7481(2) 0.67606(18) 0.0592(11) Uani 1 1 d . . . . .
C3 C 0.0853(3) -0.0361(2) 0.6262(2) 0.0676(13) Uani 1 1 d . . . . .
C81 C 0.2881(3) 0.6778(2) 0.62582(18) 0.0604(11) Uani 1 1 d . . . . .
C96 C 0.1999(3) 0.8681(2) 0.94398(19) 0.0647(12) Uani 1 1 d . . . . .
C109 C 0.5004(3) 0.8885(2) 0.73439(18) 0.0606(11) Uani 1 1 d . . . . .
C143 C 0.5390(3) 0.7982(2) 0.78413(19) 0.0654(12) Uani 1 1 d . . . . .
C94 C 0.2047(3) 0.83630(19) 0.8488(2) 0.0613(12) Uani 1 1 d . . . . .
C144 C 0.5481(3) 0.8374(2) 0.83514(19) 0.0677(12) Uani 1 1 d . . . . .
H144 H 0.514424 0.874701 0.843314 0.081 Uiso 1 1 calc R U . . .
C46 C 0.2847(3) 0.2021(2) 0.82627(18) 0.0571(11) Uani 1 1 d . . . . .
C23 C 0.1839(3) 0.2107(2) 0.74713(18) 0.0571(10) Uani 1 1 d . . . . .
C91 C 0.1448(3) 0.6778(2) 0.6681(2) 0.0665(12) Uani 1 1 d . . . . .
H91 H 0.119177 0.650730 0.637894 0.080 Uiso 1 1 calc R U . . .
C31 C 0.1668(3) 0.4979(2) 0.7064(2) 0.0671(12) Uani 1 1 d . . . . .
H31 H 0.158174 0.538934 0.696538 0.081 Uiso 1 1 calc R U . . .
C108 C 0.4774(3) 0.8202(2) 0.74301(19) 0.0626(11) Uani 1 1 d . . . . .
C80 C 0.2705(3) 0.6304(2) 0.58067(19) 0.0614(11) Uani 1 1 d . . . . .
C140 C 0.4338(3) 0.6933(2) 0.59193(19) 0.0618(11) Uani 1 1 d . . . . .
C95 C 0.2427(3) 0.8398(2) 0.89966(19) 0.0599(11) Uani 1 1 d . . . . .
H95 H 0.297947 0.822965 0.904222 0.072 Uiso 1 1 calc R U . . .
C61 C 0.0519(3) 0.2252(2) 0.8166(2) 0.0653(12) Uani 1 1 d . . . . .
H61 H 0.043572 0.215595 0.779357 0.078 Uiso 1 1 calc R U . . .
C82 C 0.3732(3) 0.7060(2) 0.62979(18) 0.0591(11) Uani 1 1 d . . . . .
C84 C 0.3437(3) 0.7665(2) 0.71716(18) 0.0590(11) Uani 1 1 d . . . . .
C110 C 0.4400(3) 0.9267(2) 0.71374(18) 0.0594(11) Uani 1 1 d . . . . .
H110 H 0.381874 0.912900 0.709529 0.071 Uiso 1 1 calc R U . . .
C123 C 0.4788(3) 0.7763(2) 0.68834(19) 0.0598(11) Uani 1 1 d . . . . .
C6 C 0.1383(3) 0.0681(2) 0.5815(2) 0.0649(12) Uani 1 1 d . . . . .
H6 H 0.156605 0.103906 0.566574 0.078 Uiso 1 1 calc R U . . .
C27 C 0.2512(3) 0.3663(2) 0.84036(19) 0.0619(11) Uani 1 1 d . . . . .
H27 H 0.271094 0.361833 0.874900 0.074 Uiso 1 1 calc R U . . .
C14 C 0.0370(3) 0.2613(2) 0.5797(2) 0.0658(12) Uani 1 1 d . . . . .
H14 H 0.000992 0.260777 0.548900 0.079 Uiso 1 1 calc R U . . .
C51 C 0.3687(3) 0.2257(2) 0.8318(2) 0.0653(12) Uani 1 1 d . . . . .
H51 H 0.381366 0.266255 0.822102 0.078 Uiso 1 1 calc R U . . .
C74 C 0.1145(3) 0.4935(2) 0.5896(2) 0.0674(12) Uani 1 1 d . . . . .
C90 C 0.2302(3) 0.6970(2) 0.66833(19) 0.0618(11) Uani 1 1 d . . . . .
C114 C 0.5851(3) 0.9091(2) 0.7402(2) 0.0699(13) Uani 1 1 d . . . . .
H114 H 0.626063 0.883292 0.754900 0.084 Uiso 1 1 calc R U . . .
C119 C 0.4008(3) 1.0298(2) 0.6757(2) 0.0686(12) Uani 1 1 d . . . . .
C16 C 0.0601(3) 0.3841(2) 0.59045(19) 0.0602(11) Uani 1 1 d . . . . .
C157 C -0.0043(3) 0.4459(2) 0.52671(19) 0.0619(11) Uani 1 1 d . . . . .
C5 C 0.1363(3) 0.0064(2) 0.5509(2) 0.0708(13) Uani 1 1 d . . . . .
C17 C 0.1061(3) 0.4399(2) 0.61713(18) 0.0604(11) Uani 1 1 d . . . . .
C99 C 0.1236(3) 0.8628(2) 0.8427(2) 0.0662(12) Uani 1 1 d . . . . .
H99 H 0.098755 0.862766 0.808343 0.079 Uiso 1 1 calc R U . . .
C97 C 0.1187(3) 0.8918(2) 0.9365(2) 0.0675(13) Uani 1 1 d . . . . .
H97 H 0.089325 0.910422 0.966407 0.081 Uiso 1 1 calc R U . . .
C65 C 0.1455(3) 0.2513(2) 0.8937(2) 0.0659(12) Uani 1 1 d . . . . .
H65 H 0.201664 0.259745 0.909178 0.079 Uiso 1 1 calc R U . . .
C125 C 0.5173(3) 0.7245(2) 0.6029(2) 0.0677(12) Uani 1 1 d . . . . .
C93 C 0.1279(3) 0.7380(2) 0.7568(2) 0.0672(12) Uani 1 1 d . . . . .
H93 H 0.093721 0.748667 0.786077 0.081 Uiso 1 1 calc R U . . .
C111 C 0.4643(3) 0.9865(2) 0.6988(2) 0.0668(12) Uani 1 1 d . . . . .
C77 C 0.1328(3) 0.5930(2) 0.53015(18) 0.0590(11) Uani 1 1 d . . . . .
H77 H 0.138652 0.627331 0.510946 0.071 Uiso 1 1 calc R U . . .
C79 C 0.1818(3) 0.5381(2) 0.59973(19) 0.0639(12) Uani 1 1 d . . . . .
H79 H 0.222701 0.534678 0.627538 0.077 Uiso 1 1 calc R U . . .
C29 C 0.2162(3) 0.4367(2) 0.7747(2) 0.0633(12) Uani 1 1 d . . . . .
C98 C 0.0790(3) 0.8892(2) 0.8868(2) 0.0689(13) Uani 1 1 d . . . . .
C78 C 0.1921(3) 0.5879(2) 0.57075(18) 0.0615(11) Uani 1 1 d . . . . .
C49 C 0.4140(3) 0.1299(2) 0.8638(2) 0.0686(12) Uani 1 1 d . . . . .
H49 H 0.458033 0.105063 0.876517 0.082 Uiso 1 1 calc R U . . .
C4 C 0.1116(3) -0.0450(2) 0.5747(2) 0.0689(13) Uani 1 1 d . . . . .
H4 H 0.112744 -0.087655 0.555260 0.083 Uiso 1 1 calc R U . . .
C64 C 0.0786(3) 0.2535(2) 0.9259(2) 0.0716(13) Uani 1 1 d . . . . .
C158 C 0.0045(3) 0.3895(2) 0.54742(19) 0.0644(12) Uani 1 1 d . . . . .
H158 H -0.029113 0.352619 0.531558 0.077 Uiso 1 1 calc R U . . .
C148 C 0.5896(3) 0.7440(2) 0.7735(2) 0.0693(13) Uani 1 1 d . . . . .
H148 H 0.583239 0.717691 0.739645 0.083 Uiso 1 1 calc R U . . .
C142 C 0.3300(3) 0.6195(2) 0.5411(2) 0.0694(13) Uani 1 1 d . . . . .
H142 H 0.313924 0.590383 0.509632 0.083 Uiso 1 1 calc R U . . .
C124 C 0.5392(3) 0.7647(2) 0.65078(19) 0.0673(12) Uani 1 1 d . . . . .
H124 H 0.594600 0.783860 0.657574 0.081 Uiso 1 1 calc R U . . .
C56 C 0.3073(3) 0.0378(2) 0.8701(2) 0.0662(12) Uani 1 1 d . . . . .
C92 C 0.0959(3) 0.6980(2) 0.7120(2) 0.0669(12) Uani 1 1 d . . . . .
H92 H 0.038285 0.683310 0.710519 0.080 Uiso 1 1 calc R U . . .
C145 C 0.6060(3) 0.8210(3) 0.8726(2) 0.0720(13) Uani 1 1 d . . . . .
C62 C -0.0176(3) 0.2270(2) 0.8470(2) 0.0709(13) Uani 1 1 d . . . . .
C112 C 0.5519(3) 1.0046(3) 0.7066(2) 0.0748(14) Uani 1 1 d . . . . .
H112 H 0.569544 1.044996 0.698555 0.090 Uiso 1 1 calc R U . . .
C63 C -0.0038(3) 0.2408(2) 0.9011(2) 0.0749(14) Uani 1 1 d . . . . .
H63 H -0.051362 0.241727 0.922319 0.090 Uiso 1 1 calc R U . . .
C159 C 0.1672(3) -0.0069(2) 0.4946(2) 0.0724(13) Uani 1 1 d . . . . .
C30 C 0.2010(3) 0.4956(2) 0.7560(2) 0.0658(12) Uani 1 1 d . . . . .
H30 H 0.215289 0.535254 0.778850 0.079 Uiso 1 1 calc R U . . .
C104 C 0.2445(3) 0.8700(2) 0.9992(2) 0.0732(13) Uani 1 1 d . . . . .
C2 C 0.0612(3) -0.0953(3) 0.6509(2) 0.0811(14) Uani 1 1 d D U . . .
C164 C 0.1433(8) -0.1364(7) 0.6581(7) 0.088(4) Uani 0.400(7) 1 d D U P A 1
H16A H 0.167525 -0.150012 0.623930 0.132 Uiso 0.400(7) 1 calc R U P A 1
H16B H 0.127817 -0.174701 0.672799 0.132 Uiso 0.400(7) 1 calc R U P A 1
H16C H 0.185579 -0.110037 0.682160 0.132 Uiso 0.400(7) 1 calc R U P A 1
C1 C -0.0050(9) -0.1376(6) 0.6181(5) 0.085(4) Uani 0.400(7) 1 d D U P A 1
H1A H -0.060399 -0.116657 0.621236 0.128 Uiso 0.400(7) 1 calc R U P A 1
H1B H -0.008131 -0.179189 0.630273 0.128 Uiso 0.400(7) 1 calc R U P A 1
H1C H 0.009794 -0.144676 0.581278 0.128 Uiso 0.400(7) 1 calc R U P A 1
C163 C 0.0302(8) -0.0732(6) 0.7081(4) 0.079(3) Uani 0.400(7) 1 d D U P A 1
H16D H 0.076237 -0.048752 0.730393 0.119 Uiso 0.400(7) 1 calc R U P A 1
H16E H 0.014826 -0.111364 0.722998 0.119 Uiso 0.400(7) 1 calc R U P A 1
H16F H -0.019562 -0.045782 0.706571 0.119 Uiso 0.400(7) 1 calc R U P A 1
C126 C 0.5869(3) 0.7132(2) 0.5651(2) 0.0707(13) Uani 1 1 d . . . . .
C120 C 0.3105(3) 1.0002(3) 0.6664(2) 0.0804(15) Uani 1 1 d . . . . .
H12A H 0.311845 0.958200 0.643003 0.121 Uiso 1 1 calc R U . . .
H12B H 0.273156 1.029163 0.650108 0.121 Uiso 1 1 calc R U . . .
H12C H 0.288768 0.994263 0.700077 0.121 Uiso 1 1 calc R U . . .
C153 C 0.6216(3) 0.8626(3) 0.9272(2) 0.0746(14) Uani 1 1 d . . . . .
C33 C 0.3286(3) 0.5327(2) 0.8571(2) 0.0735(13) Uani 1 1 d . . . . .
H33 H 0.352008 0.527286 0.823571 0.088 Uiso 1 1 calc R U . . .
C146 C 0.6549(3) 0.7653(3) 0.8592(2) 0.0795(14) Uani 1 1 d . . . . .
H146 H 0.693607 0.753839 0.885516 0.095 Uiso 1 1 calc R U . . .
C34 C 0.3515(4) 0.5871(2) 0.8935(2) 0.0848(16) Uani 1 1 d . . . . .
C57 C 0.2687(4) -0.0046(2) 0.8188(2) 0.0760(14) Uani 1 1 d . . . . .
H57A H 0.220157 0.017457 0.804890 0.114 Uiso 1 1 calc R U . . .
H57B H 0.249492 -0.046334 0.826482 0.114 Uiso 1 1 calc R U . . .
H57C H 0.312109 -0.011558 0.792766 0.114 Uiso 1 1 calc R U . . .
C141 C 0.4095(3) 0.6483(3) 0.5455(2) 0.0748(13) Uani 1 1 d . . . . .
H141 H 0.447588 0.638364 0.518067 0.090 Uiso 1 1 calc R U . . .
C122 C 0.4304(4) 1.0419(3) 0.6224(2) 0.0831(15) Uani 1 1 d . . . . .
H12D H 0.489814 1.057572 0.626693 0.125 Uiso 1 1 calc R U . . .
H12E H 0.394334 1.074393 0.609668 0.125 Uiso 1 1 calc R U . . .
H12F H 0.425998 1.001474 0.596883 0.125 Uiso 1 1 calc R U . . .
C50 C 0.4344(3) 0.1909(2) 0.8514(2) 0.0733(13) Uani 1 1 d . . . . .
C66 C 0.0915(3) 0.2698(2) 0.9860(2) 0.0743(13) Uani 1 1 d D U . . .
C67 C 0.0092(6) 0.2614(6) 1.0145(5) 0.082(3) Uani 0.455(8) 1 d D U P B 1
H67A H -0.033218 0.292238 1.005564 0.123 Uiso 0.455(8) 1 calc R U P B 1
H67B H 0.022316 0.269530 1.052649 0.123 Uiso 0.455(8) 1 calc R U P B 1
H67C H -0.013569 0.217246 1.003512 0.123 Uiso 0.455(8) 1 calc R U P B 1
C69 C 0.1177(9) 0.3408(5) 1.0006(5) 0.093(4) Uani 0.455(8) 1 d D U P B 1
H69A H 0.179698 0.344584 1.007533 0.139 Uiso 0.455(8) 1 calc R U P B 1
H69B H 0.089572 0.360312 1.032239 0.139 Uiso 0.455(8) 1 calc R U P B 1
H69C H 0.100877 0.363257 0.971546 0.139 Uiso 0.455(8) 1 calc R U P B 1
C68 C 0.1598(8) 0.2268(6) 1.0044(5) 0.092(3) Uani 0.455(8) 1 d D U P B 1
H68A H 0.134716 0.184214 1.005786 0.138 Uiso 0.455(8) 1 calc R U P B 1
H68B H 0.183288 0.246496 1.039461 0.138 Uiso 0.455(8) 1 calc R U P B 1
H68C H 0.205399 0.221856 0.979717 0.138 Uiso 0.455(8) 1 calc R U P B 1
C32 C 0.2729(3) 0.4859(2) 0.8676(2) 0.0705(13) Uani 1 1 d . . . . .
C100 C -0.0093(3) 0.9168(3) 0.8771(3) 0.0823(15) Uani 1 1 d . . . . .
C147 C 0.6499(3) 0.7266(3) 0.8108(2) 0.0763(14) Uani 1 1 d . . . . .
C127 C 0.5754(3) 0.7232(3) 0.5135(2) 0.0786(15) Uani 1 1 d . . . . .
H127 H 0.520360 0.734131 0.501008 0.094 Uiso 1 1 calc R U . . .
C121 C 0.3977(4) 1.0957(3) 0.7138(2) 0.0824(15) Uani 1 1 d . . . . .
H12G H 0.379446 1.088442 0.747968 0.124 Uiso 1 1 calc R U . . .
H12H H 0.357200 1.123905 0.698996 0.124 Uiso 1 1 calc R U . . .
H12I H 0.454505 1.116361 0.718369 0.124 Uiso 1 1 calc R U . . .
C113 C 0.6123(3) 0.9663(2) 0.7253(2) 0.0731(14) Uani 1 1 d . . . . .
C131 C 0.6667(3) 0.6972(3) 0.5837(2) 0.0802(14) Uani 1 1 d . . . . .
H131 H 0.674734 0.689093 0.618670 0.096 Uiso 1 1 calc R U . . .
C105 C 0.2342(3) 0.8030(2) 1.0154(2) 0.0783(14) Uani 1 1 d . . . . .
H10A H 0.173700 0.790332 1.012592 0.117 Uiso 1 1 calc R U . . .
H10B H 0.256722 0.805129 1.051816 0.117 Uiso 1 1 calc R U . . .
H10C H 0.265726 0.770966 0.992102 0.117 Uiso 1 1 calc R U . . .
C128 C 0.6404(4) 0.7179(3) 0.4798(2) 0.0809(15) Uani 1 1 d . . . . .
C59 C 0.2412(4) 0.0460(2) 0.9108(2) 0.0777(14) Uani 1 1 d . . . . .
H59A H 0.262932 0.076674 0.941884 0.117 Uiso 1 1 calc R U . . .
H59B H 0.228973 0.004152 0.920989 0.117 Uiso 1 1 calc R U . . .
H59C H 0.188844 0.062585 0.896100 0.117 Uiso 1 1 calc R U . . .
C107 C 0.3386(4) 0.8880(3) 1.0003(2) 0.0873(16) Uani 1 1 d . . . . .
H10D H 0.367574 0.854907 0.976532 0.131 Uiso 1 1 calc R U . . .
H10E H 0.363827 0.890802 1.036217 0.131 Uiso 1 1 calc R U . . .
H10F H 0.344938 0.929923 0.989039 0.131 Uiso 1 1 calc R U . . .
C154 C 0.6070(3) 0.8238(3) 0.9706(2) 0.0845(15) Uani 1 1 d . . . . .
H15A H 0.546555 0.811439 0.969643 0.127 Uiso 1 1 calc R U . . .
H15B H 0.623805 0.850117 1.004849 0.127 Uiso 1 1 calc R U . . .
H15C H 0.641351 0.784746 0.965273 0.127 Uiso 1 1 calc R U . . .
C37 C 0.2389(4) 0.4931(3) 0.9163(2) 0.0858(16) Uani 1 1 d . . . . .
H37 H 0.200822 0.460448 0.922934 0.103 Uiso 1 1 calc R U . . .
C70 C -0.1088(3) 0.2118(3) 0.8221(3) 0.0927(18) Uani 1 1 d . . . . .
C156 C 0.5637(4) 0.9220(3) 0.9353(2) 0.0908(17) Uani 1 1 d . . . . .
H15D H 0.580746 0.952444 0.912791 0.136 Uiso 1 1 calc R U . . .
H15E H 0.569300 0.943291 0.972218 0.136 Uiso 1 1 calc R U . . .
H15F H 0.504254 0.908065 0.925996 0.136 Uiso 1 1 calc R U . . .
C58 C 0.3834(4) 0.0033(2) 0.8898(2) 0.0876(17) Uani 1 1 d . . . . .
H58A H 0.428063 0.001063 0.864598 0.131 Uiso 1 1 calc R U . . .
H58B H 0.366016 -0.040630 0.893440 0.131 Uiso 1 1 calc R U . . .
H58C H 0.405295 0.027000 0.924028 0.131 Uiso 1 1 calc R U . . .
C52 C 0.5260(3) 0.2171(3) 0.8602(3) 0.0908(18) Uani 1 1 d . . . . .
C42 C 0.4146(4) 0.6360(3) 0.8813(2) 0.0995(18) Uani 1 1 d D U . . .
C43 C 0.4169(7) 0.6973(5) 0.9233(5) 0.112(4) Uani 0.695(10) 1 d D U P C 1
H43A H 0.445297 0.688272 0.955931 0.168 Uiso 0.695(10) 1 calc R U P C 1
H43B H 0.358491 0.711008 0.929983 0.168 Uiso 0.695(10) 1 calc R U P C 1
H43C H 0.448268 0.731772 0.910940 0.168 Uiso 0.695(10) 1 calc R U P C 1
C45 C 0.5004(7) 0.6079(5) 0.8782(6) 0.120(4) Uani 0.695(10) 1 d D U P C 1
H45A H 0.543039 0.640462 0.895042 0.181 Uiso 0.695(10) 1 calc R U P C 1
H45B H 0.512531 0.593989 0.841263 0.181 Uiso 0.695(10) 1 calc R U P C 1
H45C H 0.502469 0.570563 0.896363 0.181 Uiso 0.695(10) 1 calc R U P C 1
C44 C 0.3757(7) 0.6613(4) 0.8296(4) 0.110(3) Uani 0.695(10) 1 d D U P C 1
H44A H 0.319156 0.679111 0.836265 0.165 Uiso 0.695(10) 1 calc R U P C 1
H44B H 0.370794 0.625173 0.799923 0.165 Uiso 0.695(10) 1 calc R U P C 1
H44C H 0.413464 0.695034 0.821103 0.165 Uiso 0.695(10) 1 calc R U P C 1
C101 C -0.0677(4) 0.8620(3) 0.8452(3) 0.102(2) Uani 1 1 d . . . . .
H10G H -0.044996 0.847730 0.810674 0.153 Uiso 1 1 calc R U . . .
H10H H -0.125367 0.878227 0.840651 0.153 Uiso 1 1 calc R U . . .
H10I H -0.069503 0.825527 0.864232 0.153 Uiso 1 1 calc R U . . .
C160 C 0.1040(4) -0.0511(3) 0.4584(2) 0.1000(19) Uani 1 1 d . . . . .
H16G H 0.047021 -0.032605 0.460898 0.150 Uiso 1 1 calc R U . . .
H16H H 0.102979 -0.093751 0.468936 0.150 Uiso 1 1 calc R U . . .
H16I H 0.120971 -0.055436 0.422123 0.150 Uiso 1 1 calc R U . . .
C115 C 0.7071(3) 0.9851(3) 0.7333(3) 0.102(2) Uani 1 1 d . . . . .
C35 C 0.3147(6) 0.5926(3) 0.9435(3) 0.113(2) Uani 1 1 d . . . . .
H35 H 0.328934 0.629259 0.969692 0.135 Uiso 1 1 calc R U . . .
C155 C 0.7137(4) 0.8887(3) 0.9322(2) 0.0958(19) Uani 1 1 d . . . . .
H15G H 0.752956 0.852456 0.928989 0.144 Uiso 1 1 calc R U . . .
H15H H 0.724588 0.916582 0.966477 0.144 Uiso 1 1 calc R U . . .
H15I H 0.722477 0.913723 0.904148 0.144 Uiso 1 1 calc R U . . .
C106 C 0.2010(4) 0.9208(3) 1.0404(2) 0.0883(16) Uani 1 1 d . . . . .
H10J H 0.203683 0.963334 1.029772 0.132 Uiso 1 1 calc R U . . .
H10K H 0.230665 0.922966 1.075018 0.132 Uiso 1 1 calc R U . . .
H10L H 0.141220 0.907880 1.042166 0.132 Uiso 1 1 calc R U . . .
C162 C 0.1689(6) 0.0532(3) 0.4712(3) 0.111(2) Uani 1 1 d . . . . .
H16J H 0.193749 0.044079 0.436845 0.166 Uiso 1 1 calc R U . . .
H16K H 0.203428 0.086684 0.494582 0.166 Uiso 1 1 calc R U . . .
H16L H 0.110648 0.068492 0.466879 0.166 Uiso 1 1 calc R U . . .
C129 C 0.7212(4) 0.7037(3) 0.5007(3) 0.0950(18) Uani 1 1 d . . . . .
H129 H 0.767925 0.701719 0.478741 0.114 Uiso 1 1 calc R U . . .
C53 C 0.5880(3) 0.1636(3) 0.8390(4) 0.111(2) Uani 1 1 d . . . . .
H53A H 0.576689 0.150708 0.800950 0.167 Uiso 1 1 calc R U . . .
H53B H 0.579782 0.126169 0.856284 0.167 Uiso 1 1 calc R U . . .
H53C H 0.646810 0.180062 0.846331 0.167 Uiso 1 1 calc R U . . .
C130 C 0.7361(4) 0.6928(4) 0.5511(2) 0.0935(18) Uani 1 1 d . . . . .
C149 C 0.7100(4) 0.6703(3) 0.7952(3) 0.1010(19) Uani 1 1 d . . . . .
C116 C 0.7271(4) 1.0477(3) 0.7137(4) 0.123(3) Uani 1 1 d . . . . .
H11A H 0.678773 1.076734 0.719049 0.185 Uiso 1 1 calc R U . . .
H11B H 0.737458 1.038051 0.676113 0.185 Uiso 1 1 calc R U . . .
H11C H 0.778064 1.068699 0.733266 0.185 Uiso 1 1 calc R U . . .
C71 C -0.1677(4) 0.2646(3) 0.8440(3) 0.103(2) Uani 1 1 d . . . . .
H71A H -0.224713 0.255911 0.826629 0.155 Uiso 1 1 calc R U . . .
H71B H -0.145904 0.306276 0.837580 0.155 Uiso 1 1 calc R U . . .
H71C H -0.170719 0.265888 0.881884 0.155 Uiso 1 1 calc R U . . .
C55 C 0.5403(4) 0.2761(4) 0.8355(4) 0.125(3) Uani 1 1 d . . . . .
H55A H 0.599580 0.291304 0.842921 0.187 Uiso 1 1 calc R U . . .
H55B H 0.502056 0.310289 0.850061 0.187 Uiso 1 1 calc R U . . .
H55C H 0.528406 0.264893 0.797322 0.187 Uiso 1 1 calc R U . . .
C73 C -0.1401(4) 0.1488(3) 0.8385(3) 0.0960(18) Uani 1 1 d . . . . .
H73A H -0.127554 0.150960 0.876303 0.144 Uiso 1 1 calc R U . . .
H73B H -0.110986 0.111969 0.818995 0.144 Uiso 1 1 calc R U . . .
H73C H -0.201765 0.143452 0.830549 0.144 Uiso 1 1 calc R U . . .
C136 C 0.6315(4) 0.7305(3) 0.4230(2) 0.0942(18) Uani 1 1 d . . . . .
C103 C -0.0002(4) 0.9718(3) 0.8469(4) 0.120(3) Uani 1 1 d . . . . .
H10M H 0.034023 1.006915 0.868505 0.180 Uiso 1 1 calc R U . . .
H10N H -0.056756 0.987615 0.838343 0.180 Uiso 1 1 calc R U . . .
H10O H 0.028073 0.956386 0.814396 0.180 Uiso 1 1 calc R U . . .
C161 C 0.2540(4) -0.0371(3) 0.4949(3) 0.0981(18) Uani 1 1 d . . . . .
H16M H 0.249627 -0.079338 0.505949 0.147 Uiso 1 1 calc R U . . .
H16N H 0.293616 -0.008874 0.519476 0.147 Uiso 1 1 calc R U . . .
H16O H 0.275080 -0.042735 0.459458 0.147 Uiso 1 1 calc R U . . .
C36 C 0.2570(6) 0.5443(3) 0.9550(3) 0.112(2) Uani 1 1 d D . . . .
C72 C -0.1126(4) 0.2018(5) 0.7625(3) 0.121(3) Uani 1 1 d . . . . .
H72A H -0.172075 0.195422 0.748870 0.181 Uiso 1 1 calc R U . . .
H72B H -0.079971 0.163648 0.748942 0.181 Uiso 1 1 calc R U . . .
H72C H -0.088185 0.239973 0.751229 0.181 Uiso 1 1 calc R U . . .
C102 C -0.0518(4) 0.9397(4) 0.9289(3) 0.118(3) Uani 1 1 d . . . . .
H10P H -0.062320 0.902633 0.946182 0.177 Uiso 1 1 calc R U . . .
H10Q H -0.106020 0.959955 0.921514 0.177 Uiso 1 1 calc R U . . .
H10R H -0.014178 0.971278 0.951997 0.177 Uiso 1 1 calc R U . . .
C132 C 0.8237(5) 0.6696(5) 0.5712(3) 0.120(3) Uani 1 1 d . . . . .
C137 C 0.6956(4) 0.7876(4) 0.4188(3) 0.104(2) Uani 1 1 d . . . . .
H13A H 0.687898 0.823698 0.447570 0.156 Uiso 1 1 calc R U . . .
H13B H 0.684366 0.802051 0.384998 0.156 Uiso 1 1 calc R U . . .
H13C H 0.754227 0.772488 0.421083 0.156 Uiso 1 1 calc R U . . .
C133 C 0.8934(4) 0.7117(5) 0.5510(3) 0.134(3) Uani 1 1 d . . . . .
H13D H 0.893734 0.700729 0.512626 0.201 Uiso 1 1 calc R U . . .
H13E H 0.949483 0.703192 0.566700 0.201 Uiso 1 1 calc R U . . .
H13F H 0.880687 0.757623 0.561195 0.201 Uiso 1 1 calc R U . . .
C54 C 0.5459(4) 0.2363(3) 0.9226(3) 0.109(2) Uani 1 1 d . . . . .
H54A H 0.534964 0.198718 0.939256 0.163 Uiso 1 1 calc R U . . .
H54B H 0.509181 0.271708 0.936806 0.163 Uiso 1 1 calc R U . . .
H54C H 0.605813 0.250147 0.929791 0.163 Uiso 1 1 calc R U . . .
C118 C 0.7327(5) 0.9942(4) 0.7919(4) 0.155(4) Uani 1 1 d . . . . .
H11D H 0.794239 1.003122 0.797422 0.232 Uiso 1 1 calc R U . . .
H11E H 0.718495 0.954812 0.805375 0.232 Uiso 1 1 calc R U . . .
H11F H 0.701938 1.030671 0.810677 0.232 Uiso 1 1 calc R U . . .
C139 C 0.6563(5) 0.6718(4) 0.3847(3) 0.113(2) Uani 1 1 d . . . . .
H13G H 0.714194 0.659420 0.394411 0.170 Uiso 1 1 calc R U . . .
H13H H 0.654292 0.681971 0.349086 0.170 Uiso 1 1 calc R U . . .
H13I H 0.616438 0.635870 0.385826 0.170 Uiso 1 1 calc R U . . .
C150 C 0.7400(6) 0.6400(4) 0.8419(3) 0.134(3) Uani 1 1 d . . . . .
H15J H 0.766954 0.598781 0.829452 0.201 Uiso 1 1 calc R U . . .
H15K H 0.691111 0.632514 0.862163 0.201 Uiso 1 1 calc R U . . .
H15L H 0.781337 0.669250 0.864296 0.201 Uiso 1 1 calc R U . . .
C138 C 0.5419(4) 0.7553(5) 0.4084(3) 0.123(3) Uani 1 1 d . . . . .
H13J H 0.499661 0.719968 0.405406 0.184 Uiso 1 1 calc R U . . .
H13K H 0.543053 0.770553 0.374664 0.184 Uiso 1 1 calc R U . . .
H13L H 0.526622 0.790927 0.435795 0.184 Uiso 1 1 calc R U . . .
C39 C 0.2316(16) 0.4919(7) 1.0288(6) 0.113(4) Uani 0.659(9) 1 d D U P D 1
H39A H 0.218918 0.451902 1.003663 0.169 Uiso 0.659(9) 1 calc R U P D 1
H39B H 0.202499 0.490336 1.061180 0.169 Uiso 0.659(9) 1 calc R U P D 1
H39C H 0.293253 0.496226 1.037034 0.169 Uiso 0.659(9) 1 calc R U P D 1
C173 C 0.5303(6) 0.8840(4) 0.5743(3) 0.098(3) Uani 0.75 1 d . . P . .
H17A H 0.536286 0.909456 0.610351 0.118 Uiso 0.75 1 calc R U P . .
H17B H 0.566629 0.845621 0.573098 0.118 Uiso 0.75 1 calc R U P . .
C135 C 0.8339(5) 0.5964(5) 0.5475(4) 0.142(3) Uani 1 1 d . . . . .
H13M H 0.784702 0.571478 0.555530 0.214 Uiso 1 1 calc R U . . .
H13N H 0.886176 0.580403 0.562824 0.214 Uiso 1 1 calc R U . . .
H13O H 0.837128 0.591385 0.509234 0.214 Uiso 1 1 calc R U . . .
C152 C 0.7841(7) 0.6957(5) 0.7709(5) 0.167(4) Uani 1 1 d . . . . .
H15M H 0.811249 0.731801 0.795633 0.251 Uiso 1 1 calc R U . . .
H15N H 0.764481 0.710633 0.738534 0.251 Uiso 1 1 calc R U . . .
H15O H 0.825358 0.661229 0.762724 0.251 Uiso 1 1 calc R U . . .
C38 C 0.1994(7) 0.5519(6) 1.0040(4) 0.100(3) Uani 0.659(9) 1 d D U P D 1
C151 C 0.6671(8) 0.6194(5) 0.7547(5) 0.213(7) Uani 1 1 d . . . . .
H15P H 0.702602 0.581044 0.749282 0.320 Uiso 1 1 calc R U . . .
H15Q H 0.658616 0.635778 0.721505 0.320 Uiso 1 1 calc R U . . .
H15R H 0.611650 0.607921 0.766498 0.320 Uiso 1 1 calc R U . . .
C117 C 0.7561(4) 0.9318(4) 0.7035(6) 0.178(5) Uani 1 1 d . . . . .
H11G H 0.725377 0.915324 0.669694 0.267 Uiso 1 1 calc R U . . .
H11H H 0.762693 0.896828 0.723926 0.267 Uiso 1 1 calc R U . . .
H11I H 0.812513 0.948346 0.697189 0.267 Uiso 1 1 calc R U . . .
C41 C 0.2211(9) 0.6159(5) 1.0384(4) 0.110(3) Uani 0.659(9) 1 d D U P D 1
H41A H 0.280822 0.627555 1.034964 0.166 Uiso 0.659(9) 1 calc R U P D 1
H41B H 0.212404 0.612835 1.075184 0.166 Uiso 0.659(9) 1 calc R U P D 1
H41C H 0.184189 0.649210 1.027642 0.166 Uiso 0.659(9) 1 calc R U P D 1
C166 C 0.4380(7) 0.4299(5) 0.9398(5) 0.130(4) Uani 0.75 1 d . . P . .
H16S H 0.424345 0.419405 0.901414 0.156 Uiso 0.75 1 calc R U P . .
H16T H 0.414882 0.473112 0.952490 0.156 Uiso 0.75 1 calc R U P . .
C40 C 0.1034(7) 0.5417(6) 0.9945(5) 0.120(4) Uani 0.659(9) 1 d D U P D 1
H40A H 0.082895 0.564763 0.966540 0.180 Uiso 0.659(9) 1 calc R U P D 1
H40B H 0.075519 0.558446 1.026952 0.180 Uiso 0.659(9) 1 calc R U P D 1
H40C H 0.090098 0.495443 0.984033 0.180 Uiso 0.659(9) 1 calc R U P D 1
C134 C 0.8352(5) 0.6761(6) 0.6298(4) 0.158(4) Uani 1 1 d . . . . .
H13P H 0.827743 0.721266 0.646044 0.237 Uiso 1 1 calc R U . . .
H13Q H 0.892557 0.662537 0.639449 0.237 Uiso 1 1 calc R U . . .
H13R H 0.792745 0.648658 0.642318 0.237 Uiso 1 1 calc R U . . .
C165 C -0.0296(5) -0.0860(4) 0.6670(4) 0.090(3) Uani 0.600(7) 1 d D U P A 2
H16P H -0.033990 -0.043833 0.689779 0.135 Uiso 0.600(7) 1 calc R U P A 2
H16Q H -0.045657 -0.120309 0.686208 0.135 Uiso 0.600(7) 1 calc R U P A 2
H16R H -0.068037 -0.087873 0.635593 0.135 Uiso 0.600(7) 1 calc R U P A 2
C1A C 0.0620(8) -0.1613(4) 0.6088(4) 0.095(3) Uani 0.600(7) 1 d D U P A 2
H1AA H 0.022157 -0.158213 0.578860 0.142 Uiso 0.600(7) 1 calc R U P A 2
H1AB H 0.044687 -0.197616 0.625418 0.142 Uiso 0.600(7) 1 calc R U P A 2
H1AC H 0.119590 -0.168319 0.596564 0.142 Uiso 0.600(7) 1 calc R U P A 2
C1B C 0.1262(5) -0.1014(5) 0.6934(4) 0.083(3) Uani 0.600(7) 1 d D U P A 2
H1BA H 0.183255 -0.098913 0.680347 0.125 Uiso 0.600(7) 1 calc R U P A 2
H1BB H 0.118312 -0.143140 0.704876 0.125 Uiso 0.600(7) 1 calc R U P A 2
H1BC H 0.120011 -0.066316 0.723238 0.125 Uiso 0.600(7) 1 calc R U P A 2
C67A C 0.0618(7) 0.2134(5) 1.0099(4) 0.093(3) Uani 0.545(8) 1 d D U P B 2
H67D H 0.001397 0.203823 0.999539 0.140 Uiso 0.545(8) 1 calc R U P B 2
H67E H 0.069130 0.224262 1.048336 0.140 Uiso 0.545(8) 1 calc R U P B 2
H67F H 0.095448 0.175376 0.997403 0.140 Uiso 0.545(8) 1 calc R U P B 2
C69A C 0.0437(8) 0.3312(5) 1.0059(5) 0.095(3) Uani 0.545(8) 1 d D U P B 2
H69D H 0.066592 0.367220 0.990943 0.143 Uiso 0.545(8) 1 calc R U P B 2
H69E H 0.050940 0.341283 1.044393 0.143 Uiso 0.545(8) 1 calc R U P B 2
H69F H -0.017011 0.324701 0.995276 0.143 Uiso 0.545(8) 1 calc R U P B 2
C68A C 0.1867(6) 0.2825(5) 1.0035(4) 0.084(3) Uani 0.545(8) 1 d D U P B 2
H68D H 0.219743 0.245061 0.988657 0.127 Uiso 0.545(8) 1 calc R U P B 2
H68E H 0.193559 0.289360 1.041951 0.127 Uiso 0.545(8) 1 calc R U P B 2
H68F H 0.207118 0.320992 0.990874 0.127 Uiso 0.545(8) 1 calc R U P B 2
C38A C 0.2444(14) 0.5626(9) 1.0140(6) 0.105(4) Uani 0.341(9) 1 d D U P D 2
C41A C 0.235(3) 0.5056(11) 1.0414(10) 0.104(6) Uani 0.341(9) 1 d D U P D 2
H41D H 0.211801 0.468314 1.016027 0.155 Uiso 0.341(9) 1 calc R U P D 2
H41E H 0.195478 0.516158 1.069661 0.155 Uiso 0.341(9) 1 calc R U P D 2
H41F H 0.290394 0.494988 1.056268 0.155 Uiso 0.341(9) 1 calc R U P D 2
C39A C 0.1566(14) 0.5999(11) 1.0071(9) 0.124(5) Uani 0.341(9) 1 d D U P D 2
H39D H 0.164296 0.631525 0.983939 0.187 Uiso 0.341(9) 1 calc R U P D 2
H39E H 0.140522 0.622204 1.041603 0.187 Uiso 0.341(9) 1 calc R U P D 2
H39F H 0.111525 0.568577 0.991693 0.187 Uiso 0.341(9) 1 calc R U P D 2
C40A C 0.2946(15) 0.6145(9) 1.0528(7) 0.102(5) Uani 0.341(9) 1 d D U P D 2
H40D H 0.322557 0.594781 1.080845 0.153 Uiso 0.341(9) 1 calc R U P D 2
H40E H 0.255747 0.647786 1.068176 0.153 Uiso 0.341(9) 1 calc R U P D 2
H40F H 0.337895 0.634208 1.034331 0.153 Uiso 0.341(9) 1 calc R U P D 2
C43A C 0.5053(13) 0.6218(12) 0.9130(9) 0.120(7) Uani 0.305(10) 1 d D U P C 2
H43D H 0.553298 0.630067 0.892224 0.180 Uiso 0.305(10) 1 calc R U P C 2
H43E H 0.505605 0.576645 0.918031 0.180 Uiso 0.305(10) 1 calc R U P C 2
H43F H 0.510565 0.650385 0.947274 0.180 Uiso 0.305(10) 1 calc R U P C 2
C44A C 0.3899(15) 0.7050(8) 0.8926(10) 0.113(6) Uani 0.305(10) 1 d D U P C 2
H44D H 0.360392 0.713045 0.925459 0.169 Uiso 0.305(10) 1 calc R U P C 2
H44E H 0.351828 0.714522 0.863697 0.169 Uiso 0.305(10) 1 calc R U P C 2
H44F H 0.441079 0.732787 0.896082 0.169 Uiso 0.305(10) 1 calc R U P C 2
C45A C 0.4466(16) 0.6241(10) 0.8240(6) 0.116(5) Uani 0.305(10) 1 d D U P C 2
H45D H 0.450898 0.665451 0.811502 0.174 Uiso 0.305(10) 1 calc R U P C 2
H45E H 0.406143 0.595206 0.800576 0.174 Uiso 0.305(10) 1 calc R U P C 2
H45F H 0.502735 0.604220 0.824128 0.174 Uiso 0.305(10) 1 calc R U P C 2

loop_
_atom_site_aniso_label
_atom_site_aniso_U_11
_atom_site_aniso_U_22
_atom_site_aniso_U_33
_atom_site_aniso_U_23
_atom_site_aniso_U_13
_atom_site_aniso_U_12
Cl17 0.1269(19) 0.0944(15) 0.145(2) 0.0027(14) -0.0271(16) 0.0182(13)
Cl16 0.150(2) 0.123(2) 0.139(2) 0.0111(17) -0.0146(18) 0.0376(18)
Cl1 0.282(5) 0.116(2) 0.211(4) 0.078(2) 0.163(4) 0.070(3)
Cl2 0.128(2) 0.113(2) 0.246(4) -0.004(2) -0.013(2) 0.0152(17)
C11 0.059(2) 0.044(2) 0.070(3) 0.014(2) -0.006(2) -0.0066(19)
C47 0.063(3) 0.046(2) 0.065(3) 0.0118(19) -0.005(2) -0.005(2)
C88 0.054(2) 0.042(2) 0.078(3) 0.012(2) -0.006(2) -0.0042(18)
C48 0.068(3) 0.047(2) 0.073(3) 0.012(2) -0.008(2) -0.008(2)
C10 0.060(3) 0.051(2) 0.068(3) 0.016(2) -0.006(2) -0.005(2)
C8 0.060(3) 0.060(3) 0.080(3) 0.020(2) -0.008(2) -0.003(2)
C87 0.052(2) 0.050(2) 0.071(3) 0.008(2) 0.001(2) -0.0013(19)
C7 0.054(2) 0.044(2) 0.081(3) 0.019(2) -0.012(2) -0.0016(19)
C12 0.056(2) 0.058(3) 0.066(3) 0.020(2) -0.005(2) -0.007(2)
C85 0.051(2) 0.052(3) 0.076(3) 0.011(2) -0.010(2) -0.0064(19)
C22 0.055(2) 0.048(2) 0.073(3) 0.016(2) -0.008(2) 0.0002(19)
C86 0.055(2) 0.050(2) 0.072(3) 0.007(2) -0.001(2) -0.0065(19)
C13 0.061(3) 0.044(2) 0.071(3) 0.012(2) -0.011(2) -0.0062(19)
C18 0.062(3) 0.051(3) 0.070(3) 0.015(2) -0.011(2) -0.005(2)
C25 0.057(2) 0.055(3) 0.065(3) 0.021(2) -0.002(2) 0.0013(19)
C15 0.066(3) 0.055(3) 0.074(3) 0.016(2) -0.010(2) -0.008(2)
C19 0.060(2) 0.045(2) 0.067(3) 0.0115(19) -0.005(2) -0.0033(19)
C21 0.052(2) 0.053(3) 0.070(3) 0.012(2) -0.007(2) -0.0060(19)
C76 0.063(3) 0.049(2) 0.070(3) 0.016(2) -0.011(2) -0.002(2)
C89 0.055(2) 0.046(2) 0.069(3) 0.006(2) 0.002(2) -0.0082(19)
C26 0.056(2) 0.051(2) 0.071(3) 0.016(2) -0.002(2) -0.0065(19)
C9 0.054(2) 0.047(2) 0.071(3) 0.015(2) -0.002(2) -0.0031(19)
C60 0.054(2) 0.057(3) 0.074(3) 0.020(2) -0.003(2) -0.001(2)
C20 0.055(2) 0.049(2) 0.067(3) 0.013(2) -0.008(2) -0.0017(19)
C28 0.058(2) 0.053(3) 0.062(3) 0.005(2) -0.003(2) 0.001(2)
C75 0.068(3) 0.049(2) 0.075(3) 0.014(2) -0.022(2) -0.005(2)
C24 0.052(2) 0.049(2) 0.076(3) 0.021(2) -0.003(2) -0.0084(19)
C83 0.055(2) 0.053(2) 0.068(3) 0.009(2) -0.010(2) -0.003(2)
C3 0.070(3) 0.044(3) 0.090(4) 0.021(2) -0.019(3) -0.007(2)
C81 0.063(3) 0.050(2) 0.067(3) 0.012(2) -0.008(2) -0.005(2)
C96 0.072(3) 0.055(3) 0.069(3) 0.016(2) 0.002(2) -0.006(2)
C109 0.052(2) 0.058(3) 0.070(3) 0.008(2) -0.004(2) -0.009(2)
C143 0.059(3) 0.067(3) 0.067(3) 0.006(2) -0.007(2) -0.010(2)
C94 0.055(3) 0.039(2) 0.092(4) 0.015(2) 0.008(2) -0.0029(19)
C144 0.063(3) 0.066(3) 0.071(3) 0.003(2) -0.001(2) -0.011(2)
C46 0.052(2) 0.053(3) 0.065(3) 0.011(2) -0.004(2) -0.0031(19)
C23 0.049(2) 0.051(3) 0.071(3) 0.012(2) -0.002(2) 0.0018(19)
C91 0.057(3) 0.052(3) 0.088(3) 0.010(2) -0.008(2) -0.011(2)
C31 0.070(3) 0.049(3) 0.081(3) 0.007(2) -0.005(2) 0.000(2)
C108 0.053(2) 0.058(3) 0.075(3) 0.010(2) -0.009(2) -0.005(2)
C80 0.064(3) 0.049(2) 0.070(3) 0.008(2) -0.009(2) -0.003(2)
C140 0.062(3) 0.052(3) 0.067(3) 0.004(2) -0.005(2) -0.001(2)
C95 0.055(2) 0.047(2) 0.080(3) 0.017(2) -0.003(2) -0.0021(19)
C61 0.064(3) 0.065(3) 0.067(3) 0.016(2) -0.003(2) -0.005(2)
C82 0.058(2) 0.047(2) 0.069(3) 0.002(2) -0.012(2) -0.0016(19)
C84 0.055(2) 0.051(2) 0.068(3) 0.008(2) -0.005(2) -0.0027(19)
C110 0.048(2) 0.058(3) 0.071(3) 0.012(2) -0.002(2) -0.007(2)
C123 0.052(2) 0.052(2) 0.073(3) 0.005(2) -0.002(2) -0.0019(19)
C6 0.065(3) 0.053(3) 0.078(3) 0.019(2) -0.008(2) -0.002(2)
C27 0.062(3) 0.057(3) 0.066(3) 0.012(2) -0.003(2) 0.002(2)
C14 0.070(3) 0.050(3) 0.077(3) 0.017(2) -0.009(2) -0.010(2)
C51 0.059(3) 0.058(3) 0.082(3) 0.022(2) 0.003(2) -0.003(2)
C74 0.074(3) 0.049(3) 0.078(3) 0.011(2) -0.013(2) -0.004(2)
C90 0.058(3) 0.045(2) 0.081(3) 0.008(2) -0.002(2) -0.0025(19)
C114 0.051(2) 0.062(3) 0.094(4) 0.009(2) -0.008(2) -0.001(2)
C119 0.070(3) 0.058(3) 0.079(3) 0.019(2) -0.006(2) 0.003(2)
C16 0.058(2) 0.048(2) 0.076(3) 0.021(2) -0.009(2) -0.0041(19)
C157 0.067(3) 0.046(2) 0.074(3) 0.016(2) -0.007(2) -0.004(2)
C5 0.072(3) 0.054(3) 0.083(3) 0.009(2) -0.016(3) -0.007(2)
C17 0.062(3) 0.047(2) 0.072(3) 0.013(2) -0.009(2) -0.004(2)
C99 0.063(3) 0.050(3) 0.085(3) 0.014(2) -0.002(2) 0.001(2)
C97 0.065(3) 0.048(3) 0.090(4) 0.012(2) 0.009(3) -0.001(2)
C65 0.052(2) 0.074(3) 0.077(3) 0.027(2) -0.001(2) -0.001(2)
C125 0.062(3) 0.068(3) 0.072(3) 0.008(2) 0.006(2) -0.003(2)
C93 0.054(2) 0.053(3) 0.094(4) 0.009(2) 0.005(2) -0.003(2)
C111 0.061(3) 0.063(3) 0.074(3) 0.007(2) -0.005(2) -0.012(2)
C77 0.064(3) 0.047(2) 0.066(3) 0.0139(19) -0.009(2) -0.003(2)
C79 0.067(3) 0.051(3) 0.070(3) 0.009(2) -0.014(2) -0.008(2)
C29 0.062(3) 0.048(3) 0.078(3) 0.008(2) 0.001(2) 0.001(2)
C98 0.061(3) 0.048(3) 0.098(4) 0.011(2) 0.011(3) 0.002(2)
C78 0.065(3) 0.055(3) 0.064(3) 0.014(2) -0.004(2) -0.007(2)
C49 0.068(3) 0.047(3) 0.090(3) 0.017(2) -0.013(2) -0.001(2)
C4 0.075(3) 0.045(3) 0.085(4) 0.012(2) -0.007(3) -0.005(2)
C64 0.067(3) 0.073(3) 0.078(3) 0.022(2) 0.001(3) 0.004(2)
C158 0.063(3) 0.047(2) 0.083(3) 0.017(2) -0.013(2) -0.009(2)
C148 0.057(3) 0.066(3) 0.083(3) 0.010(2) -0.001(2) 0.004(2)
C142 0.077(3) 0.049(3) 0.080(3) 0.007(2) -0.003(3) -0.011(2)
C124 0.065(3) 0.063(3) 0.070(3) 0.002(2) 0.003(2) -0.009(2)
C56 0.077(3) 0.044(2) 0.079(3) 0.020(2) -0.013(3) -0.004(2)
C92 0.057(3) 0.055(3) 0.087(3) 0.009(2) -0.003(2) -0.004(2)
C145 0.065(3) 0.072(3) 0.076(3) 0.012(3) -0.010(3) -0.007(2)
C62 0.059(3) 0.077(3) 0.082(4) 0.030(3) 0.000(2) -0.007(2)
C112 0.073(3) 0.069(3) 0.082(3) 0.012(3) 0.008(3) -0.019(3)
C63 0.071(3) 0.072(3) 0.087(4) 0.025(3) 0.015(3) 0.001(2)
C159 0.068(3) 0.064(3) 0.079(3) -0.001(2) -0.006(2) 0.004(2)
C30 0.070(3) 0.051(3) 0.076(3) 0.014(2) -0.014(2) 0.001(2)
C104 0.079(3) 0.061(3) 0.082(3) 0.018(2) 0.008(3) 0.000(2)
C2 0.077(3) 0.067(3) 0.104(4) 0.031(3) -0.005(3) -0.014(2)
C164 0.095(8) 0.063(7) 0.114(9) 0.039(7) 0.000(7) 0.008(6)
C1 0.090(8) 0.061(7) 0.107(8) 0.032(6) -0.016(7) -0.033(6)
C163 0.081(7) 0.068(6) 0.095(8) 0.037(6) -0.006(6) -0.016(6)
C126 0.066(3) 0.070(3) 0.071(3) -0.001(2) 0.001(2) -0.011(2)
C120 0.057(3) 0.090(4) 0.099(4) 0.032(3) -0.003(3) 0.004(3)
C153 0.067(3) 0.082(4) 0.072(3) 0.010(3) -0.008(2) -0.015(3)
C33 0.084(3) 0.053(3) 0.080(3) 0.005(2) -0.009(3) 0.000(2)
C146 0.075(3) 0.090(4) 0.072(3) 0.012(3) -0.007(3) 0.007(3)
C34 0.108(4) 0.049(3) 0.092(4) 0.003(3) -0.005(3) 0.009(3)
C57 0.090(3) 0.062(3) 0.073(3) 0.008(2) -0.010(3) -0.002(3)
C141 0.071(3) 0.076(3) 0.074(3) 0.007(3) -0.002(2) -0.005(3)
C122 0.084(4) 0.084(4) 0.086(4) 0.023(3) 0.019(3) -0.001(3)
C50 0.050(3) 0.070(3) 0.099(4) 0.019(3) -0.008(2) 0.003(2)
C66 0.072(3) 0.080(3) 0.075(3) 0.024(2) 0.010(2) 0.012(2)
C67 0.084(7) 0.093(7) 0.076(6) 0.033(6) 0.018(5) 0.008(6)
C69 0.100(8) 0.093(7) 0.083(7) 0.010(6) -0.001(6) -0.006(6)
C68 0.102(8) 0.115(8) 0.062(6) 0.021(6) 0.005(6) 0.006(7)
C32 0.081(3) 0.053(3) 0.076(3) 0.008(2) -0.005(3) 0.014(2)
C100 0.056(3) 0.074(3) 0.112(4) 0.003(3) -0.006(3) 0.012(2)
C147 0.075(3) 0.074(3) 0.074(3) 0.000(3) -0.001(3) 0.011(3)
C127 0.065(3) 0.079(3) 0.088(4) 0.009(3) -0.001(3) -0.015(3)
C121 0.082(3) 0.080(4) 0.085(4) 0.014(3) 0.009(3) -0.004(3)
C113 0.054(3) 0.060(3) 0.106(4) 0.020(3) -0.010(3) -0.010(2)
C131 0.070(3) 0.086(4) 0.083(4) 0.010(3) 0.004(3) 0.007(3)
C105 0.077(3) 0.065(3) 0.099(4) 0.033(3) 0.003(3) -0.002(2)
C128 0.076(4) 0.088(4) 0.076(3) 0.006(3) 0.005(3) -0.003(3)
C59 0.099(4) 0.062(3) 0.074(3) 0.021(2) -0.006(3) -0.015(3)
C107 0.086(4) 0.101(4) 0.076(3) 0.023(3) -0.004(3) -0.017(3)
C154 0.074(3) 0.095(4) 0.084(4) 0.019(3) -0.002(3) -0.017(3)
C37 0.121(5) 0.065(3) 0.072(4) 0.009(3) 0.008(3) 0.017(3)
C70 0.058(3) 0.125(5) 0.094(4) 0.020(4) -0.004(3) -0.013(3)
C156 0.103(4) 0.081(4) 0.080(4) -0.003(3) -0.006(3) -0.014(3)
C58 0.114(4) 0.052(3) 0.098(4) 0.027(3) -0.024(3) -0.006(3)
C52 0.071(3) 0.067(3) 0.138(5) 0.038(3) -0.021(3) -0.012(3)
C42 0.119(4) 0.060(3) 0.112(4) -0.001(3) -0.012(4) -0.001(3)
C43 0.114(7) 0.071(5) 0.133(8) -0.030(6) 0.005(6) -0.022(5)
C45 0.123(7) 0.074(6) 0.158(9) -0.007(6) 0.034(7) 0.015(5)
C44 0.139(7) 0.068(5) 0.119(7) 0.011(5) 0.000(6) -0.024(5)
C101 0.072(3) 0.092(4) 0.129(5) -0.013(4) -0.006(3) -0.014(3)
C160 0.099(4) 0.105(5) 0.084(4) -0.011(3) -0.003(3) -0.008(3)
C115 0.051(3) 0.080(4) 0.174(7) 0.025(4) -0.012(4) -0.009(3)
C35 0.191(7) 0.056(3) 0.086(5) 0.003(3) -0.012(5) 0.023(4)
C155 0.089(4) 0.117(5) 0.076(4) 0.008(3) -0.005(3) -0.035(3)
C106 0.101(4) 0.082(4) 0.080(4) 0.008(3) 0.010(3) 0.011(3)
C162 0.172(7) 0.083(4) 0.081(4) 0.021(3) 0.016(4) 0.016(4)
C129 0.074(4) 0.117(5) 0.092(4) 0.010(4) 0.014(3) 0.006(3)
C53 0.056(3) 0.094(4) 0.185(7) 0.024(4) 0.018(4) 0.002(3)
C130 0.067(3) 0.137(5) 0.072(4) 0.006(3) 0.004(3) 0.006(3)
C149 0.091(4) 0.109(5) 0.100(5) 0.011(4) 0.005(4) 0.035(4)
C116 0.073(4) 0.095(5) 0.206(8) 0.044(5) -0.010(4) -0.038(3)
C71 0.066(3) 0.097(4) 0.148(6) 0.028(4) -0.010(4) -0.002(3)
C55 0.081(4) 0.103(5) 0.204(8) 0.071(5) -0.018(4) -0.029(4)
C73 0.068(3) 0.091(4) 0.130(5) 0.022(4) 0.006(3) -0.008(3)
C136 0.093(4) 0.114(5) 0.074(4) 0.016(3) 0.001(3) -0.008(4)
C103 0.080(4) 0.075(4) 0.207(8) 0.033(5) -0.020(4) 0.019(3)
C161 0.091(4) 0.099(4) 0.105(5) 0.018(3) 0.010(3) -0.001(3)
C36 0.187(7) 0.074(4) 0.082(4) 0.022(3) 0.020(4) 0.042(4)
C72 0.055(3) 0.216(9) 0.095(5) 0.046(5) -0.011(3) -0.008(4)
C102 0.070(4) 0.126(6) 0.139(6) -0.032(5) 0.004(4) 0.024(4)
C132 0.098(5) 0.168(8) 0.095(5) 0.016(5) 0.014(4) 0.043(5)
C137 0.093(4) 0.122(5) 0.100(5) 0.024(4) 0.024(4) -0.004(4)
C133 0.068(4) 0.178(8) 0.134(6) -0.032(5) 0.007(4) -0.015(4)
C54 0.088(4) 0.075(4) 0.155(6) 0.014(4) -0.046(4) -0.005(3)
C118 0.104(5) 0.121(6) 0.245(11) 0.086(7) -0.086(6) -0.057(5)
C139 0.103(5) 0.150(6) 0.085(4) 0.012(4) 0.011(4) -0.004(4)
C150 0.150(7) 0.127(6) 0.123(6) 0.018(5) -0.019(5) 0.084(5)
C138 0.067(4) 0.204(9) 0.102(5) 0.039(5) 0.005(3) 0.013(4)
C39 0.171(8) 0.087(8) 0.078(8) -0.001(7) 0.033(7) -0.009(8)
C173 0.143(7) 0.061(4) 0.091(5) 0.009(4) 0.023(5) 0.005(4)
C135 0.116(6) 0.139(7) 0.185(9) 0.053(6) 0.040(6) 0.027(5)
C152 0.169(9) 0.163(9) 0.181(9) 0.036(7) 0.068(8) 0.079(7)
C38 0.146(7) 0.069(5) 0.078(5) -0.009(4) 0.006(5) -0.011(6)
C151 0.209(11) 0.136(8) 0.243(12) -0.078(8) -0.114(10) 0.122(8)
C117 0.060(4) 0.094(5) 0.379(16) 0.021(7) 0.066(6) -0.003(4)
C41 0.151(8) 0.088(6) 0.084(6) -0.010(5) 0.017(6) -0.010(6)
C166 0.133(8) 0.101(7) 0.144(9) 0.009(6) -0.047(7) 0.018(6)
C40 0.116(7) 0.109(7) 0.124(8) -0.022(6) 0.043(6) 0.007(6)
C134 0.100(5) 0.243(11) 0.124(7) 0.011(7) -0.009(5) 0.068(6)
C165 0.088(6) 0.068(5) 0.120(7) 0.030(5) 0.009(5) -0.014(4)
C1A 0.100(7) 0.060(5) 0.127(7) 0.024(5) 0.003(6) 0.004(5)
C1B 0.070(5) 0.076(6) 0.118(7) 0.058(5) 0.003(5) 0.012(4)
C67A 0.108(7) 0.100(7) 0.079(6) 0.036(5) 0.007(5) 0.010(6)
C69A 0.091(7) 0.108(7) 0.089(6) 0.019(5) 0.017(6) 0.032(6)
C68A 0.091(6) 0.090(7) 0.069(5) 0.011(5) -0.006(5) 0.002(5)
C38A 0.152(8) 0.075(7) 0.076(7) -0.014(6) 0.004(7) -0.016(7)
C41A 0.160(11) 0.068(10) 0.072(11) -0.023(8) 0.020(10) -0.010(9)
C39A 0.143(10) 0.105(9) 0.113(9) -0.014(9) 0.005(9) -0.013(9)
C40A 0.131(12) 0.093(10) 0.073(9) -0.009(8) -0.009(9) -0.024(10)
C43A 0.120(11) 0.092(11) 0.136(14) -0.017(11) 0.020(12) 0.022(10)
C44A 0.116(10) 0.083(9) 0.133(11) 0.016(10) -0.025(10) -0.028(9)
C45A 0.144(11) 0.065(9) 0.135(10) 0.007(9) 0.010(10) -0.026(9)

loop_
_atom_type_symbol
_atom_type_description
_atom_type_scat_dispersion_real
_atom_type_scat_dispersion_imag
_atom_type_scat_source
C C 0.0181 0.0091 'International Tables Vol C Tables 4.2.6.8 and 6.1.1.4'
H H 0.0000 0.0000 'International Tables Vol C Tables 4.2.6.8 and 6.1.1.4'
Cl Cl 0.3639 0.7018 'International Tables Vol C Tables 4.2.6.8 and 6.1.1.4'

loop_
_geom_angle_atom_site_label_1
_geom_angle_atom_site_label_2
_geom_angle_atom_site_label_3
_geom_angle
_geom_angle_site_symmetry_1
_geom_angle_site_symmetry_3
_geom_angle_publ_flag
C12 C11 C10 123.0(4) . . ?
C22 C11 C10 117.5(4) . . ?
C22 C11 C12 119.4(4) . . ?
C48 C47 H47 119.1 . . ?
C46 C47 H47 119.1 . . ?
C46 C47 C48 121.9(4) . . ?
C89 C88 C87 118.5(4) . . ?
C89 C88 C93 116.6(4) . . ?
C93 C88 C87 124.9(4) . . ?
C47 C48 C56 118.7(4) . . ?
C49 C48 C47 118.7(4) . . ?
C49 C48 C56 122.6(4) . . ?
C11 C10 C9 116.8(4) . . ?
C15 C10 C11 115.8(4) . . ?
C15 C10 C9 127.4(4) . . ?
C7 C8 H8 119.3 . . ?
C3 C8 H8 119.3 . . ?
C3 C8 C7 121.5(5) . . ?
C88 C87 C94 122.0(4) . . ?
C86 C87 C88 120.3(4) . . ?
C86 C87 C94 117.7(4) . . ?
C8 C7 C9 120.9(4) . . ?
C6 C7 C8 119.1(4) . . ?
C6 C7 C9 119.8(4) . . ?
C11 C12 C19 119.6(4) . . ?
C13 C12 C11 120.6(4) . . ?
C13 C12 C19 119.5(4) . . ?
C86 C85 C108 135.9(4) . . ?
C86 C85 C84 116.5(4) . . ?
C84 C85 C108 107.6(4) . . ?
C11 C22 C21 120.9(4) . . ?
C11 C22 C23 127.8(4) . . ?
C23 C22 C21 110.9(4) . . ?
C87 C86 H86 119.5 . . ?
C85 C86 C87 121.0(4) . . ?
C85 C86 H86 119.5 . . ?
C12 C13 C14 116.2(4) . . ?
C12 C13 C16 119.5(4) . . ?
C16 C13 C14 124.3(4) . . ?
C19 C18 C31 115.7(4) . . ?
C17 C18 C19 118.5(4) . . ?
C17 C18 C31 125.7(4) . . ?
C60 C25 C26 103.5(4) . . ?
C60 C25 C23 109.7(3) . . ?
C46 C25 C26 116.7(3) . . ?
C46 C25 C60 111.6(4) . . ?
C46 C25 C23 113.3(4) . . ?
C23 C25 C26 101.1(3) . . ?
C10 C15 H15 119.0 . . ?
C14 C15 C10 122.0(4) . . ?
C14 C15 H15 119.0 . . ?
C18 C19 C12 120.3(4) . . ?
C20 C19 C12 120.0(4) . . ?
C20 C19 C18 119.7(4) . . ?
C26 C21 C22 110.7(4) . . ?
C26 C21 C20 127.6(4) . . ?
C20 C21 C22 121.5(4) . . ?
C75 C76 C157 118.9(4) . 2_566 ?
C77 C76 C75 119.6(4) . . ?
C77 C76 C157 121.5(4) . 2_566 ?
C88 C89 C90 124.8(4) . . ?
C84 C89 C88 117.5(4) . . ?
C84 C89 C90 117.7(4) . . ?
C21 C26 C25 108.1(4) . . ?
C21 C26 C27 115.7(4) . . ?
C27 C26 C25 135.9(4) . . ?
C10 C9 C7 120.1(4) . . ?
C24 C9 C10 120.5(4) . . ?
C24 C9 C7 119.3(4) . . ?
C61 C60 C25 121.4(4) . . ?
C61 C60 C65 119.2(4) . . ?
C65 C60 C25 119.3(4) . . ?
C19 C20 C29 124.4(4) . . ?
C21 C20 C19 118.4(4) . . ?
C21 C20 C29 117.0(4) . . ?
C27 C28 C29 120.7(4) . . ?
C27 C28 C32 119.3(4) . . ?
C29 C28 C32 120.0(4) . . ?
C76 C75 C74 119.0(4) . . ?
C157 C75 C76 120.4(4) . . ?
C157 C75 C74 120.4(4) . . ?
C9 C24 H24 119.4 . . ?
C23 C24 C9 121.2(4) . . ?
C23 C24 H24 119.4 . . ?
C82 C83 C84 122.7(4) . . ?
C123 C83 C82 126.0(4) . . ?
C123 C83 C84 111.4(4) . . ?
C8 C3 C4 117.8(4) . . ?
C8 C3 C2 122.1(5) . . ?
C4 C3 C2 120.0(4) . . ?
C80 C81 C82 114.3(4) . . ?
C80 C81 C90 125.8(4) . . ?
C82 C81 C90 119.9(4) . . ?
C95 C96 C104 118.4(4) . . ?
C97 C96 C95 118.8(5) . . ?
C97 C96 C104 122.8(5) . . ?
C110 C109 C108 121.0(4) . . ?
C114 C109 C108 119.3(4) . . ?
C114 C109 C110 119.1(4) . . ?
C144 C143 C108 118.0(5) . . ?
C148 C143 C144 118.5(5) . . ?
C148 C143 C108 123.4(4) . . ?
C95 C94 C87 120.6(4) . . ?
C95 C94 C99 118.9(4) . . ?
C99 C94 C87 120.3(5) . . ?
C143 C144 H144 120.1 . . ?
C145 C144 C143 119.9(5) . . ?
C145 C144 H144 120.1 . . ?
C47 C46 C25 117.4(4) . . ?
C47 C46 C51 118.8(4) . . ?
C51 C46 C25 123.8(4) . . ?
C22 C23 C25 108.5(4) . . ?
C22 C23 C24 115.2(4) . . ?
C24 C23 C25 136.0(4) . . ?
C90 C91 H91 119.4 . . ?
C90 C91 C92 121.2(4) . . ?
C92 C91 H91 119.4 . . ?
C18 C31 H31 118.5 . . ?
C30 C31 C18 123.0(4) . . ?
C30 C31 H31 118.5 . . ?
C109 C108 C85 116.1(4) . . ?
C109 C108 C123 105.9(4) . . ?
C143 C108 C85 108.5(4) . . ?
C143 C108 C109 111.3(3) . . ?
C143 C108 C123 112.7(4) . . ?
C123 C108 C85 102.0(3) . . ?
C81 C80 C78 124.8(4) . . ?
C81 C80 C142 119.9(4) . . ?
C142 C80 C78 115.3(4) . . ?
C82 C140 C125 118.7(4) . . ?
C82 C140 C141 116.9(4) . . ?
C141 C140 C125 124.4(4) . . ?
C96 C95 H95 119.7 . . ?
C94 C95 C96 120.7(4) . . ?
C94 C95 H95 119.7 . . ?
C60 C61 H61 119.4 . . ?
C62 C61 C60 121.2(5) . . ?
C62 C61 H61 119.4 . . ?
C83 C82 C81 117.7(4) . . ?
C83 C82 C140 116.5(4) . . ?
C140 C82 C81 125.8(4) . . ?
C85 C84 C83 111.0(4) . . ?
C89 C84 C85 126.2(4) . . ?
C89 C84 C83 122.8(4) . . ?
C109 C110 H110 119.6 . . ?
C109 C110 C111 120.9(4) . . ?
C111 C110 H110 119.6 . . ?
C83 C123 C108 108.0(4) . . ?
C83 C123 C124 118.0(4) . . ?
C124 C123 C108 133.8(4) . . ?
C7 C6 H6 119.2 . . ?
C7 C6 C5 121.6(4) . . ?
C5 C6 H6 119.2 . . ?
C26 C27 H27 119.4 . . ?
C28 C27 C26 121.1(4) . . ?
C28 C27 H27 119.4 . . ?
C13 C14 H14 118.9 . . ?
C15 C14 C13 122.2(4) . . ?
C15 C14 H14 118.9 . . ?
C46 C51 H51 119.4 . . ?
C50 C51 C46 121.1(4) . . ?
C50 C51 H51 119.4 . . ?
C17 C74 C75 118.6(4) . . ?
C79 C74 C75 117.7(4) . . ?
C79 C74 C17 123.2(4) . . ?
C81 C90 C89 119.1(4) . . ?
C91 C90 C89 114.6(4) . . ?
C91 C90 C81 126.2(4) . . ?
C109 C114 H114 118.9 . . ?
C109 C114 C113 122.3(5) . . ?
C113 C114 H114 118.9 . . ?
C111 C119 C120 113.1(4) . . ?
C111 C119 C122 109.2(4) . . ?
C111 C119 C121 109.1(4) . . ?
C120 C119 C122 107.8(4) . . ?
C120 C119 C121 108.7(4) . . ?
C122 C119 C121 108.9(4) . . ?
C17 C16 C13 119.5(4) . . ?
C158 C16 C13 121.2(4) . . ?
C158 C16 C17 119.2(4) . . ?
C75 C157 C76 120.2(4) . 2_566 ?
C158 C157 C76 122.0(4) . 2_566 ?
C158 C157 C75 117.3(4) . . ?
C6 C5 C159 122.5(4) . . ?
C4 C5 C6 117.4(5) . . ?
C4 C5 C159 119.9(4) . . ?
C18 C17 C74 122.5(4) . . ?
C16 C17 C18 120.0(4) . . ?
C16 C17 C74 117.5(4) . . ?
C94 C99 H99 119.6 . . ?
C94 C99 C98 120.9(5) . . ?
C98 C99 H99 119.6 . . ?
C96 C97 H97 118.9 . . ?
C98 C97 C96 122.3(5) . . ?
C98 C97 H97 118.9 . . ?
C60 C65 H65 119.0 . . ?
C64 C65 C60 122.0(4) . . ?
C64 C65 H65 119.0 . . ?
C140 C125 C126 122.6(4) . . ?
C124 C125 C140 121.7(4) . . ?
C124 C125 C126 115.6(4) . . ?
C88 C93 H93 120.2 . . ?
C92 C93 C88 119.7(5) . . ?
C92 C93 H93 120.2 . . ?
C110 C111 C119 122.9(4) . . ?
C112 C111 C110 116.6(5) . . ?
C112 C111 C119 120.5(4) . . ?
C76 C77 H77 119.1 . . ?
C78 C77 C76 121.8(4) . . ?
C78 C77 H77 119.1 . . ?
C74 C79 H79 118.6 . . ?
C74 C79 C78 122.9(4) . . ?
C78 C79 H79 118.6 . . ?
C20 C29 C28 117.7(4) . . ?
C30 C29 C20 114.1(4) . . ?
C30 C29 C28 128.1(4) . . ?
C99 C98 C100 118.1(5) . . ?
C97 C98 C99 118.4(5) . . ?
C97 C98 C100 123.5(5) . . ?
C77 C78 C80 121.2(4) . . ?
C77 C78 C79 118.7(4) . . ?
C79 C78 C80 119.8(4) . . ?
C48 C49 H49 119.2 . . ?
C48 C49 C50 121.5(4) . . ?
C50 C49 H49 119.2 . . ?
C3 C4 H4 118.7 . . ?
C5 C4 C3 122.5(4) . . ?
C5 C4 H4 118.7 . . ?
C65 C64 C63 116.9(5) . . ?
C65 C64 C66 122.1(4) . . ?
C63 C64 C66 121.0(4) . . ?
C16 C158 H158 118.4 . . ?
C157 C158 C16 123.3(4) . . ?
C157 C158 H158 118.4 . . ?
C143 C148 H148 118.6 . . ?
C143 C148 C147 122.8(5) . . ?
C147 C148 H148 118.6 . . ?
C80 C142 H142 117.9 . . ?
C141 C142 C80 124.1(5) . . ?
C141 C142 H142 117.9 . . ?
C123 C124 C125 119.1(4) . . ?
C123 C124 H124 120.5 . . ?
C125 C124 H124 120.5 . . ?
C57 C56 C48 108.5(4) . . ?
C59 C56 C48 108.8(4) . . ?
C59 C56 C57 109.1(4) . . ?
C59 C56 C58 109.6(4) . . ?
C58 C56 C48 112.7(4) . . ?
C58 C56 C57 108.1(4) . . ?
C91 C92 H92 118.5 . . ?
C93 C92 C91 122.9(4) . . ?
C93 C92 H92 118.5 . . ?
C144 C145 C153 122.4(5) . . ?
C144 C145 C146 118.7(5) . . ?
C146 C145 C153 118.9(5) . . ?
C61 C62 C70 121.5(5) . . ?
C63 C62 C61 118.3(5) . . ?
C63 C62 C70 120.1(5) . . ?
C111 C112 H112 118.6 . . ?
C113 C112 C111 122.9(5) . . ?
C113 C112 H112 118.6 . . ?
C64 C63 H63 118.8 . . ?
C62 C63 C64 122.3(5) . . ?
C62 C63 H63 118.8 . . ?
C160 C159 C5 110.2(4) . . ?
C162 C159 C5 111.4(4) . . ?
C162 C159 C160 103.9(5) . . ?
C162 C159 C161 111.0(5) . . ?
C161 C159 C5 109.8(5) . . ?
C161 C159 C160 110.4(5) . . ?
C31 C30 C29 123.0(4) . . ?
C31 C30 H30 118.5 . . ?
C29 C30 H30 118.5 . . ?
C96 C104 C106 109.7(4) . . ?
C105 C104 C96 109.0(4) . . ?
C105 C104 C106 108.0(4) . . ?
C107 C104 C96 111.9(4) . . ?
C107 C104 C105 109.6(4) . . ?
C107 C104 C106 108.5(5) . . ?
C3 C2 C164 109.4(6) . . ?
C3 C2 C163 110.7(6) . . ?
C3 C2 C1A 111.5(6) . . ?
C1 C2 C3 112.3(6) . . ?
C1 C2 C164 108.9(8) . . ?
C1 C2 C163 110.0(7) . . ?
C163 C2 C164 105.3(7) . . ?
C165 C2 C3 106.7(5) . . ?
C165 C2 C1A 107.1(6) . . ?
C1B C2 C3 108.5(4) . . ?
C1B C2 C165 116.2(6) . . ?
C1B C2 C1A 106.9(7) . . ?
C2 C164 H16A 109.5 . . ?
C2 C164 H16B 109.5 . . ?
C2 C164 H16C 109.5 . . ?
H16A C164 H16B 109.5 . . ?
H16A C164 H16C 109.5 . . ?
H16B C164 H16C 109.5 . . ?
C2 C1 H1A 109.5 . . ?
C2 C1 H1B 109.5 . . ?
C2 C1 H1C 109.5 . . ?
H1A C1 H1B 109.5 . . ?
H1A C1 H1C 109.5 . . ?
H1B C1 H1C 109.5 . . ?
C2 C163 H16D 109.5 . . ?
C2 C163 H16E 109.5 . . ?
C2 C163 H16F 109.5 . . ?
H16D C163 H16E 109.5 . . ?
H16D C163 H16F 109.5 . . ?
H16E C163 H16F 109.5 . . ?
C127 C126 C125 122.1(5) . . ?
C131 C126 C125 118.5(5) . . ?
C131 C126 C127 119.3(5) . . ?
C119 C120 H12A 109.5 . . ?
C119 C120 H12B 109.5 . . ?
C119 C120 H12C 109.5 . . ?
H12A C120 H12B 109.5 . . ?
H12A C120 H12C 109.5 . . ?
H12B C120 H12C 109.5 . . ?
C145 C153 C156 112.4(4) . . ?
C145 C153 C155 108.0(4) . . ?
C154 C153 C145 111.4(4) . . ?
C154 C153 C156 108.2(5) . . ?
C154 C153 C155 110.0(5) . . ?
C155 C153 C156 106.7(5) . . ?
C34 C33 H33 118.8 . . ?
C34 C33 C32 122.4(5) . . ?
C32 C33 H33 118.8 . . ?
C145 C146 H146 118.0 . . ?
C147 C146 C145 124.0(5) . . ?
C147 C146 H146 118.0 . . ?
C33 C34 C42 120.9(6) . . ?
C33 C34 C35 116.4(6) . . ?
C35 C34 C42 122.7(5) . . ?
C56 C57 H57A 109.5 . . ?
C56 C57 H57B 109.5 . . ?
C56 C57 H57C 109.5 . . ?
H57A C57 H57B 109.5 . . ?
H57A C57 H57C 109.5 . . ?
H57B C57 H57C 109.5 . . ?
C140 C141 H141 120.7 . . ?
C142 C141 C140 118.6(5) . . ?
C142 C141 H141 120.7 . . ?
C119 C122 H12D 109.5 . . ?
C119 C122 H12E 109.5 . . ?
C119 C122 H12F 109.5 . . ?
H12D C122 H12E 109.5 . . ?
H12D C122 H12F 109.5 . . ?
H12E C122 H12F 109.5 . . ?
C51 C50 C49 118.0(4) . . ?
C51 C50 C52 122.0(4) . . ?
C49 C50 C52 120.0(4) . . ?
C64 C66 C67 113.3(6) . . ?
C64 C66 C68A 111.2(5) . . ?
C69 C66 C64 107.9(6) . . ?
C69 C66 C67 106.4(6) . . ?
C69 C66 C68 111.2(8) . . ?
C68 C66 C64 109.0(6) . . ?
C68 C66 C67 109.1(6) . . ?
C67A C66 C64 109.7(6) . . ?
C67A C66 C69A 111.8(6) . . ?
C67A C66 C68A 107.1(6) . . ?
C69A C66 C64 109.4(6) . . ?
C69A C66 C68A 107.6(7) . . ?
C66 C67 H67A 109.5 . . ?
C66 C67 H67B 109.5 . . ?
C66 C67 H67C 109.5 . . ?
H67A C67 H67B 109.5 . . ?
H67A C67 H67C 109.5 . . ?
H67B C67 H67C 109.5 . . ?
C66 C69 H69A 109.5 . . ?
C66 C69 H69B 109.5 . . ?
C66 C69 H69C 109.5 . . ?
H69A C69 H69B 109.5 . . ?
H69A C69 H69C 109.5 . . ?
H69B C69 H69C 109.5 . . ?
C66 C68 H68A 109.5 . . ?
C66 C68 H68B 109.5 . . ?
C66 C68 H68C 109.5 . . ?
H68A C68 H68B 109.5 . . ?
H68A C68 H68C 109.5 . . ?
H68B C68 H68C 109.5 . . ?
C33 C32 C28 121.3(5) . . ?
C37 C32 C28 119.3(5) . . ?
C37 C32 C33 119.3(5) . . ?
C98 C100 C101 108.5(4) . . ?
C103 C100 C98 108.9(5) . . ?
C103 C100 C101 110.6(6) . . ?
C103 C100 C102 110.7(6) . . ?
C102 C100 C98 111.6(5) . . ?
C102 C100 C101 106.5(5) . . ?
C148 C147 C149 120.4(5) . . ?
C146 C147 C148 116.2(5) . . ?
C146 C147 C149 123.2(5) . . ?
C126 C127 H127 118.8 . . ?
C128 C127 C126 122.5(5) . . ?
C128 C127 H127 118.8 . . ?
C119 C121 H12G 109.5 . . ?
C119 C121 H12H 109.5 . . ?
C119 C121 H12I 109.5 . . ?
H12G C121 H12H 109.5 . . ?
H12G C121 H12I 109.5 . . ?
H12H C121 H12I 109.5 . . ?
C114 C113 C115 118.6(5) . . ?
C112 C113 C114 118.2(4) . . ?
C112 C113 C115 123.1(5) . . ?
C126 C131 H131 119.8 . . ?
C126 C131 C130 120.4(6) . . ?
C130 C131 H131 119.8 . . ?
C104 C105 H10A 109.5 . . ?
C104 C105 H10B 109.5 . . ?
C104 C105 H10C 109.5 . . ?
H10A C105 H10B 109.5 . . ?
H10A C105 H10C 109.5 . . ?
H10B C105 H10C 109.5 . . ?
C127 C128 C129 116.6(5) . . ?
C127 C128 C136 124.4(6) . . ?
C129 C128 C136 119.0(5) . . ?
C56 C59 H59A 109.5 . . ?
C56 C59 H59B 109.5 . . ?
C56 C59 H59C 109.5 . . ?
H59A C59 H59B 109.5 . . ?
H59A C59 H59C 109.5 . . ?
H59B C59 H59C 109.5 . . ?
C104 C107 H10D 109.5 . . ?
C104 C107 H10E 109.5 . . ?
C104 C107 H10F 109.5 . . ?
H10D C107 H10E 109.5 . . ?
H10D C107 H10F 109.5 . . ?
H10E C107 H10F 109.5 . . ?
C153 C154 H15A 109.5 . . ?
C153 C154 H15B 109.5 . . ?
C153 C154 H15C 109.5 . . ?
H15A C154 H15B 109.5 . . ?
H15A C154 H15C 109.5 . . ?
H15B C154 H15C 109.5 . . ?
C32 C37 H37 118.3 . . ?
C36 C37 C32 123.4(6) . . ?
C36 C37 H37 118.3 . . ?
C71 C70 C62 109.8(5) . . ?
C71 C70 C73 107.3(5) . . ?
C71 C70 C72 110.8(6) . . ?
C73 C70 C62 107.7(5) . . ?
C72 C70 C62 112.8(5) . . ?
C72 C70 C73 108.1(6) . . ?
C153 C156 H15D 109.5 . . ?
C153 C156 H15E 109.5 . . ?
C153 C156 H15F 109.5 . . ?
H15D C156 H15E 109.5 . . ?
H15D C156 H15F 109.5 . . ?
H15E C156 H15F 109.5 . . ?
C56 C58 H58A 109.5 . . ?
C56 C58 H58B 109.5 . . ?
C56 C58 H58C 109.5 . . ?
H58A C58 H58B 109.5 . . ?
H58A C58 H58C 109.5 . . ?
H58B C58 H58C 109.5 . . ?
C50 C52 C53 109.8(5) . . ?
C50 C52 C54 107.3(5) . . ?
C53 C52 C54 107.9(5) . . ?
C55 C52 C50 113.0(5) . . ?
C55 C52 C53 110.0(6) . . ?
C55 C52 C54 108.7(5) . . ?
C34 C42 C43 110.8(7) . . ?
C34 C42 C44 106.6(5) . . ?
C34 C42 C43A 105.2(11) . . ?
C34 C42 C45A 116.3(8) . . ?
C43 C42 C44 102.7(7) . . ?
C45 C42 C34 109.9(6) . . ?
C45 C42 C43 109.9(7) . . ?
C45 C42 C44 116.7(7) . . ?
C44A C42 C34 116.7(10) . . ?
C44A C42 C43A 113.1(9) . . ?
C44A C42 C45A 106.3(9) . . ?
C45A C42 C43A 97.9(8) . . ?
C42 C43 H43A 109.5 . . ?
C42 C43 H43B 109.5 . . ?
C42 C43 H43C 109.5 . . ?
H43A C43 H43B 109.5 . . ?
H43A C43 H43C 109.5 . . ?
H43B C43 H43C 109.5 . . ?
C42 C45 H45A 109.5 . . ?
C42 C45 H45B 109.5 . . ?
C42 C45 H45C 109.5 . . ?
H45A C45 H45B 109.5 . . ?
H45A C45 H45C 109.5 . . ?
H45B C45 H45C 109.5 . . ?
C42 C44 H44A 109.5 . . ?
C42 C44 H44B 109.5 . . ?
C42 C44 H44C 109.5 . . ?
H44A C44 H44B 109.5 . . ?
H44A C44 H44C 109.5 . . ?
H44B C44 H44C 109.5 . . ?
C100 C101 H10G 109.5 . . ?
C100 C101 H10H 109.5 . . ?
C100 C101 H10I 109.5 . . ?
H10G C101 H10H 109.5 . . ?
H10G C101 H10I 109.5 . . ?
H10H C101 H10I 109.5 . . ?
C159 C160 H16G 109.5 . . ?
C159 C160 H16H 109.5 . . ?
C159 C160 H16I 109.5 . . ?
H16G C160 H16H 109.5 . . ?
H16G C160 H16I 109.5 . . ?
H16H C160 H16I 109.5 . . ?
C116 C115 C113 112.4(5) . . ?
C118 C115 C113 108.5(6) . . ?
C118 C115 C116 108.5(6) . . ?
C117 C115 C113 108.1(5) . . ?
C117 C115 C116 108.8(7) . . ?
C117 C115 C118 110.6(8) . . ?
C34 C35 H35 119.0 . . ?
C36 C35 C34 121.9(5) . . ?
C36 C35 H35 119.0 . . ?
C153 C155 H15G 109.5 . . ?
C153 C155 H15H 109.5 . . ?
C153 C155 H15I 109.5 . . ?
H15G C155 H15H 109.5 . . ?
H15G C155 H15I 109.5 . . ?
H15H C155 H15I 109.5 . . ?
C104 C106 H10J 109.5 . . ?
C104 C106 H10K 109.5 . . ?
C104 C106 H10L 109.5 . . ?
H10J C106 H10K 109.5 . . ?
H10J C106 H10L 109.5 . . ?
H10K C106 H10L 109.5 . . ?
C159 C162 H16J 109.5 . . ?
C159 C162 H16K 109.5 . . ?
C159 C162 H16L 109.5 . . ?
H16J C162 H16K 109.5 . . ?
H16J C162 H16L 109.5 . . ?
H16K C162 H16L 109.5 . . ?
C128 C129 H129 118.3 . . ?
C130 C129 C128 123.4(6) . . ?
C130 C129 H129 118.3 . . ?
C52 C53 H53A 109.5 . . ?
C52 C53 H53B 109.5 . . ?
C52 C53 H53C 109.5 . . ?
H53A C53 H53B 109.5 . . ?
H53A C53 H53C 109.5 . . ?
H53B C53 H53C 109.5 . . ?
C131 C130 C132 119.7(6) . . ?
C129 C130 C131 117.8(6) . . ?
C129 C130 C132 122.2(5) . . ?
C150 C149 C147 112.1(6) . . ?
C152 C149 C147 107.8(6) . . ?
C152 C149 C150 110.3(7) . . ?
C152 C149 C151 107.2(9) . . ?
C151 C149 C147 110.6(6) . . ?
C151 C149 C150 108.8(8) . . ?
C115 C116 H11A 109.5 . . ?
C115 C116 H11B 109.5 . . ?
C115 C116 H11C 109.5 . . ?
H11A C116 H11B 109.5 . . ?
H11A C116 H11C 109.5 . . ?
H11B C116 H11C 109.5 . . ?
C70 C71 H71A 109.5 . . ?
C70 C71 H71B 109.5 . . ?
C70 C71 H71C 109.5 . . ?
H71A C71 H71B 109.5 . . ?
H71A C71 H71C 109.5 . . ?
H71B C71 H71C 109.5 . . ?
C52 C55 H55A 109.5 . . ?
C52 C55 H55B 109.5 . . ?
C52 C55 H55C 109.5 . . ?
H55A C55 H55B 109.5 . . ?
H55A C55 H55C 109.5 . . ?
H55B C55 H55C 109.5 . . ?
C70 C73 H73A 109.5 . . ?
C70 C73 H73B 109.5 . . ?
C70 C73 H73C 109.5 . . ?
H73A C73 H73B 109.5 . . ?
H73A C73 H73C 109.5 . . ?
H73B C73 H73C 109.5 . . ?
C128 C136 C137 107.5(5) . . ?
C128 C136 C138 112.9(5) . . ?
C139 C136 C128 110.9(6) . . ?
C139 C136 C137 107.8(5) . . ?
C139 C136 C138 112.4(6) . . ?
C138 C136 C137 105.0(6) . . ?
C100 C103 H10M 109.5 . . ?
C100 C103 H10N 109.5 . . ?
C100 C103 H10O 109.5 . . ?
H10M C103 H10N 109.5 . . ?
H10M C103 H10O 109.5 . . ?
H10N C103 H10O 109.5 . . ?
C159 C161 H16M 109.5 . . ?
C159 C161 H16N 109.5 . . ?
C159 C161 H16O 109.5 . . ?
H16M C161 H16N 109.5 . . ?
H16M C161 H16O 109.5 . . ?
H16N C161 H16O 109.5 . . ?
C37 C36 C35 116.6(6) . . ?
C37 C36 C38 116.7(7) . . ?
C37 C36 C38A 137.3(9) . . ?
C35 C36 C38 125.6(7) . . ?
C35 C36 C38A 105.2(9) . . ?
C70 C72 H72A 109.5 . . ?
C70 C72 H72B 109.5 . . ?
C70 C72 H72C 109.5 . . ?
H72A C72 H72B 109.5 . . ?
H72A C72 H72C 109.5 . . ?
H72B C72 H72C 109.5 . . ?
C100 C102 H10P 109.5 . . ?
C100 C102 H10Q 109.5 . . ?
C100 C102 H10R 109.5 . . ?
H10P C102 H10Q 109.5 . . ?
H10P C102 H10R 109.5 . . ?
H10Q C102 H10R 109.5 . . ?
C130 C132 C133 106.3(7) . . ?
C130 C132 C135 109.2(7) . . ?
C135 C132 C133 110.3(6) . . ?
C134 C132 C130 114.3(6) . . ?
C134 C132 C133 109.4(7) . . ?
C134 C132 C135 107.3(8) . . ?
C136 C137 H13A 109.5 . . ?
C136 C137 H13B 109.5 . . ?
C136 C137 H13C 109.5 . . ?
H13A C137 H13B 109.5 . . ?
H13A C137 H13C 109.5 . . ?
H13B C137 H13C 109.5 . . ?
C132 C133 H13D 109.5 . . ?
C132 C133 H13E 109.5 . . ?
C132 C133 H13F 109.5 . . ?
H13D C133 H13E 109.5 . . ?
H13D C133 H13F 109.5 . . ?
H13E C133 H13F 109.5 . . ?
C52 C54 H54A 109.5 . . ?
C52 C54 H54B 109.5 . . ?
C52 C54 H54C 109.5 . . ?
H54A C54 H54B 109.5 . . ?
H54A C54 H54C 109.5 . . ?
H54B C54 H54C 109.5 . . ?
C115 C118 H11D 109.5 . . ?
C115 C118 H11E 109.5 . . ?
C115 C118 H11F 109.5 . . ?
H11D C118 H11E 109.5 . . ?
H11D C118 H11F 109.5 . . ?
H11E C118 H11F 109.5 . . ?
C136 C139 H13G 109.5 . . ?
C136 C139 H13H 109.5 . . ?
C136 C139 H13I 109.5 . . ?
H13G C139 H13H 109.5 . . ?
H13G C139 H13I 109.5 . . ?
H13H C139 H13I 109.5 . . ?
C149 C150 H15J 109.5 . . ?
C149 C150 H15K 109.5 . . ?
C149 C150 H15L 109.5 . . ?
H15J C150 H15K 109.5 . . ?
H15J C150 H15L 109.5 . . ?
H15K C150 H15L 109.5 . . ?
C136 C138 H13J 109.5 . . ?
C136 C138 H13K 109.5 . . ?
C136 C138 H13L 109.5 . . ?
H13J C138 H13K 109.5 . . ?
H13J C138 H13L 109.5 . . ?
H13K C138 H13L 109.5 . . ?
H39A C39 H39B 109.5 . . ?
H39A C39 H39C 109.5 . . ?
H39B C39 H39C 109.5 . . ?
C38 C39 H39A 109.5 . . ?
C38 C39 H39B 109.5 . . ?
C38 C39 H39C 109.5 . . ?
Cl17 C173 H17A 109.6 . . ?
Cl17 C173 H17B 109.6 . . ?
Cl1 C173 Cl17 110.2(6) . . ?
Cl1 C173 H17A 109.6 . . ?
Cl1 C173 H17B 109.6 . . ?
H17A C173 H17B 108.1 . . ?
C132 C135 H13M 109.5 . . ?
C132 C135 H13N 109.5 . . ?
C132 C135 H13O 109.5 . . ?
H13M C135 H13N 109.5 . . ?
H13M C135 H13O 109.5 . . ?
H13N C135 H13O 109.5 . . ?
C149 C152 H15M 109.5 . . ?
C149 C152 H15N 109.5 . . ?
C149 C152 H15O 109.5 . . ?
H15M C152 H15N 109.5 . . ?
H15M C152 H15O 109.5 . . ?
H15N C152 H15O 109.5 . . ?
C36 C38 C39 99.1(10) . . ?
C41 C38 C36 108.3(8) . . ?
C41 C38 C39 113.4(10) . . ?
C41 C38 C40 111.2(10) . . ?
C40 C38 C36 119.0(8) . . ?
C40 C38 C39 105.4(11) . . ?
C149 C151 H15P 109.5 . . ?
C149 C151 H15Q 109.5 . . ?
C149 C151 H15R 109.5 . . ?
H15P C151 H15Q 109.5 . . ?
H15P C151 H15R 109.5 . . ?
H15Q C151 H15R 109.5 . . ?
C115 C117 H11G 109.5 . . ?
C115 C117 H11H 109.5 . . ?
C115 C117 H11I 109.5 . . ?
H11G C117 H11H 109.5 . . ?
H11G C117 H11I 109.5 . . ?
H11H C117 H11I 109.5 . . ?
C38 C41 H41A 109.5 . . ?
C38 C41 H41B 109.5 . . ?
C38 C41 H41C 109.5 . . ?
H41A C41 H41B 109.5 . . ?
H41A C41 H41C 109.5 . . ?
H41B C41 H41C 109.5 . . ?
Cl16 C166 H16S 108.4 . . ?
Cl16 C166 H16T 108.4 . . ?
Cl2 C166 Cl16 115.6(6) . . ?
Cl2 C166 H16S 108.4 . . ?
Cl2 C166 H16T 108.4 . . ?
H16S C166 H16T 107.4 . . ?
C38 C40 H40A 109.5 . . ?
C38 C40 H40B 109.5 . . ?
C38 C40 H40C 109.5 . . ?
H40A C40 H40B 109.5 . . ?
H40A C40 H40C 109.5 . . ?
H40B C40 H40C 109.5 . . ?
C132 C134 H13P 109.5 . . ?
C132 C134 H13Q 109.5 . . ?
C132 C134 H13R 109.5 . . ?
H13P C134 H13Q 109.5 . . ?
H13P C134 H13R 109.5 . . ?
H13Q C134 H13R 109.5 . . ?
C2 C165 H16P 109.5 . . ?
C2 C165 H16Q 109.5 . . ?
C2 C165 H16R 109.5 . . ?
H16P C165 H16Q 109.5 . . ?
H16P C165 H16R 109.5 . . ?
H16Q C165 H16R 109.5 . . ?
C2 C1A H1AA 109.5 . . ?
C2 C1A H1AB 109.5 . . ?
C2 C1A H1AC 109.5 . . ?
H1AA C1A H1AB 109.5 . . ?
H1AA C1A H1AC 109.5 . . ?
H1AB C1A H1AC 109.5 . . ?
C2 C1B H1BA 109.5 . . ?
C2 C1B H1BB 109.5 . . ?
C2 C1B H1BC 109.5 . . ?
H1BA C1B H1BB 109.5 . . ?
H1BA C1B H1BC 109.5 . . ?
H1BB C1B H1BC 109.5 . . ?
C66 C67A H67D 109.5 . . ?
C66 C67A H67E 109.5 . . ?
C66 C67A H67F 109.5 . . ?
H67D C67A H67E 109.5 . . ?
H67D C67A H67F 109.5 . . ?
H67E C67A H67F 109.5 . . ?
C66 C69A H69D 109.5 . . ?
C66 C69A H69E 109.5 . . ?
C66 C69A H69F 109.5 . . ?
H69D C69A H69E 109.5 . . ?
H69D C69A H69F 109.5 . . ?
H69E C69A H69F 109.5 . . ?
C66 C68A H68D 109.5 . . ?
C66 C68A H68E 109.5 . . ?
C66 C68A H68F 109.5 . . ?
H68D C68A H68E 109.5 . . ?
H68D C68A H68F 109.5 . . ?
H68E C68A H68F 109.5 . . ?
C36 C38A C39A 95.4(13) . . ?
C41A C38A C36 114.0(15) . . ?
C41A C38A C39A 113(2) . . ?
C41A C38A C40A 106.5(17) . . ?
C40A C38A C36 126.1(14) . . ?
C40A C38A C39A 99.9(15) . . ?
C38A C41A H41D 109.5 . . ?
C38A C41A H41E 109.5 . . ?
C38A C41A H41F 109.5 . . ?
H41D C41A H41E 109.5 . . ?
H41D C41A H41F 109.5 . . ?
H41E C41A H41F 109.5 . . ?
C38A C39A H39D 109.5 . . ?
C38A C39A H39E 109.5 . . ?
C38A C39A H39F 109.5 . . ?
H39D C39A H39E 109.5 . . ?
H39D C39A H39F 109.5 . . ?
H39E C39A H39F 109.5 . . ?
C38A C40A H40D 109.5 . . ?
C38A C40A H40E 109.5 . . ?
C38A C40A H40F 109.5 . . ?
H40D C40A H40E 109.5 . . ?
H40D C40A H40F 109.5 . . ?
H40E C40A H40F 109.5 . . ?
C42 C43A H43D 109.5 . . ?
C42 C43A H43E 109.5 . . ?
C42 C43A H43F 109.5 . . ?
H43D C43A H43E 109.5 . . ?
H43D C43A H43F 109.5 . . ?
H43E C43A H43F 109.5 . . ?
C42 C44A H44D 109.5 . . ?
C42 C44A H44E 109.5 . . ?
C42 C44A H44F 109.5 . . ?
H44D C44A H44E 109.5 . . ?
H44D C44A H44F 109.5 . . ?
H44E C44A H44F 109.5 . . ?
C42 C45A H45D 109.5 . . ?
C42 C45A H45E 109.5 . . ?
C42 C45A H45F 109.5 . . ?
H45D C45A H45E 109.5 . . ?
H45D C45A H45F 109.5 . . ?
H45E C45A H45F 109.5 . . ?

loop_
_geom_bond_atom_site_label_1
_geom_bond_atom_site_label_2
_geom_bond_distance
_geom_bond_site_symmetry_2
_geom_bond_publ_flag
Cl17 C173 1.792(10) . ?
Cl16 C166 1.790(13) . ?
Cl1 C173 1.716(9) . ?
Cl2 C166 1.610(11) . ?
C11 C10 1.429(6) . ?
C11 C12 1.408(6) . ?
C11 C22 1.365(6) . ?
C47 H47 0.9500 . ?
C47 C48 1.386(6) . ?
C47 C46 1.382(6) . ?
C88 C87 1.440(6) . ?
C88 C89 1.398(6) . ?
C88 C93 1.438(6) . ?
C48 C49 1.381(6) . ?
C48 C56 1.557(6) . ?
C10 C15 1.418(6) . ?
C10 C9 1.455(6) . ?
C8 H8 0.9500 . ?
C8 C7 1.398(6) . ?
C8 C3 1.375(7) . ?
C87 C86 1.412(6) . ?
C87 C94 1.484(7) . ?
C7 C9 1.489(6) . ?
C7 C6 1.376(7) . ?
C12 C13 1.406(6) . ?
C12 C19 1.449(6) . ?
C85 C86 1.374(6) . ?
C85 C108 1.557(6) . ?
C85 C84 1.390(6) . ?
C22 C21 1.433(6) . ?
C22 C23 1.376(6) . ?
C86 H86 0.9500 . ?
C13 C14 1.461(6) . ?
C13 C16 1.441(6) . ?
C18 C19 1.427(6) . ?
C18 C31 1.439(6) . ?
C18 C17 1.422(6) . ?
C25 C26 1.572(6) . ?
C25 C60 1.539(6) . ?
C25 C46 1.504(6) . ?
C25 C23 1.546(6) . ?
C15 H15 0.9500 . ?
C15 C14 1.372(7) . ?
C19 C20 1.412(6) . ?
C21 C26 1.373(6) . ?
C21 C20 1.376(6) . ?
C76 C75 1.434(6) . ?
C76 C157 1.452(6) 2_566 ?
C76 C77 1.384(6) . ?
C89 C84 1.377(6) . ?
C89 C90 1.474(6) . ?
C26 C27 1.405(6) . ?
C9 C24 1.408(6) . ?
C60 C61 1.381(6) . ?
C60 C65 1.391(7) . ?
C20 C29 1.426(6) . ?
C28 C27 1.402(6) . ?
C28 C29 1.449(7) . ?
C28 C32 1.498(6) . ?
C75 C74 1.442(7) . ?
C75 C157 1.424(6) . ?
C24 H24 0.9500 . ?
C24 C23 1.402(6) . ?
C83 C82 1.394(6) . ?
C83 C84 1.412(6) . ?
C83 C123 1.381(6) . ?
C3 C4 1.396(7) . ?
C3 C2 1.546(7) . ?
C81 C80 1.409(6) . ?
C81 C82 1.448(6) . ?
C81 C90 1.471(7) . ?
C96 C95 1.407(7) . ?
C96 C97 1.390(7) . ?
C96 C104 1.549(7) . ?
C109 C108 1.532(6) . ?
C109 C110 1.393(6) . ?
C109 C114 1.387(6) . ?
C143 C144 1.427(7) . ?
C143 C108 1.531(7) . ?
C143 C148 1.393(7) . ?
C94 C95 1.402(7) . ?
C94 C99 1.408(7) . ?
C144 H144 0.9500 . ?
C144 C145 1.381(7) . ?
C46 C51 1.397(6) . ?
C91 H91 0.9500 . ?
C91 C90 1.396(6) . ?
C91 C92 1.414(7) . ?
C31 H31 0.9500 . ?
C31 C30 1.370(7) . ?
C108 C123 1.549(7) . ?
C80 C78 1.498(6) . ?
C80 C142 1.415(7) . ?
C140 C82 1.398(7) . ?
C140 C125 1.450(6) . ?
C140 C141 1.425(7) . ?
C95 H95 0.9500 . ?
C61 H61 0.9500 . ?
C61 C62 1.378(7) . ?
C110 H110 0.9500 . ?
C110 C111 1.430(6) . ?
C123 C124 1.389(7) . ?
C6 H6 0.9500 . ?
C6 C5 1.396(7) . ?
C27 H27 0.9500 . ?
C14 H14 0.9500 . ?
C51 H51 0.9500 . ?
C51 C50 1.394(7) . ?
C74 C17 1.442(6) . ?
C74 C79 1.388(6) . ?
C114 H114 0.9500 . ?
C114 C113 1.392(7) . ?
C119 C111 1.521(7) . ?
C119 C120 1.533(7) . ?
C119 C122 1.540(7) . ?
C119 C121 1.557(8) . ?
C16 C17 1.420(6) . ?
C16 C158 1.397(6) . ?
C157 C158 1.386(6) . ?
C5 C4 1.392(7) . ?
C5 C159 1.541(8) . ?
C99 H99 0.9500 . ?
C99 C98 1.406(7) . ?
C97 H97 0.9500 . ?
C97 C98 1.389(7) . ?
C65 H65 0.9500 . ?
C65 C64 1.373(7) . ?
C125 C124 1.396(7) . ?
C125 C126 1.502(7) . ?
C93 H93 0.9500 . ?
C93 C92 1.374(7) . ?
C111 C112 1.419(6) . ?
C77 H77 0.9500 . ?
C77 C78 1.382(6) . ?
C79 H79 0.9500 . ?
C79 C78 1.401(6) . ?
C29 C30 1.423(6) . ?
C98 C100 1.533(7) . ?
C49 H49 0.9500 . ?
C49 C50 1.409(7) . ?
C4 H4 0.9500 . ?
C64 C63 1.415(7) . ?
C64 C66 1.532(7) . ?
C158 H158 0.9500 . ?
C148 H148 0.9500 . ?
C148 C147 1.410(7) . ?
C142 H142 0.9500 . ?
C142 C141 1.372(7) . ?
C124 H124 0.9500 . ?
C56 C57 1.552(7) . ?
C56 C59 1.510(7) . ?
C56 C58 1.514(7) . ?
C92 H92 0.9500 . ?
C145 C153 1.533(7) . ?
C145 C146 1.410(8) . ?
C62 C63 1.381(7) . ?
C62 C70 1.545(7) . ?
C112 H112 0.9500 . ?
C112 C113 1.372(7) . ?
C63 H63 0.9500 . ?
C159 C160 1.516(7) . ?
C159 C162 1.493(8) . ?
C159 C161 1.510(8) . ?
C30 H30 0.9500 . ?
C104 C105 1.546(7) . ?
C104 C107 1.519(7) . ?
C104 C106 1.563(8) . ?
C2 C164 1.580(11) . ?
C2 C1 1.486(9) . ?
C2 C163 1.578(11) . ?
C2 C165 1.515(10) . ?
C2 C1A 1.607(10) . ?
C2 C1B 1.481(9) . ?
C164 H16A 0.9800 . ?
C164 H16B 0.9800 . ?
C164 H16C 0.9800 . ?
C1 H1A 0.9800 . ?
C1 H1B 0.9800 . ?
C1 H1C 0.9800 . ?
C163 H16D 0.9800 . ?
C163 H16E 0.9800 . ?
C163 H16F 0.9800 . ?
C126 C127 1.388(8) . ?
C126 C131 1.384(7) . ?
C120 H12A 0.9800 . ?
C120 H12B 0.9800 . ?
C120 H12C 0.9800 . ?
C153 C154 1.521(8) . ?
C153 C156 1.544(8) . ?
C153 C155 1.533(7) . ?
C33 H33 0.9500 . ?
C33 C34 1.378(7) . ?
C33 C32 1.381(7) . ?
C146 H146 0.9500 . ?
C146 C147 1.367(7) . ?
C34 C42 1.504(9) . ?
C34 C35 1.431(9) . ?
C57 H57A 0.9800 . ?
C57 H57B 0.9800 . ?
C57 H57C 0.9800 . ?
C141 H141 0.9500 . ?
C122 H12D 0.9800 . ?
C122 H12E 0.9800 . ?
C122 H12F 0.9800 . ?
C50 C52 1.528(7) . ?
C66 C67 1.547(10) . ?
C66 C69 1.520(11) . ?
C66 C68 1.519(10) . ?
C66 C67A 1.510(10) . ?
C66 C69A 1.525(10) . ?
C66 C68A 1.546(10) . ?
C67 H67A 0.9800 . ?
C67 H67B 0.9800 . ?
C67 H67C 0.9800 . ?
C69 H69A 0.9800 . ?
C69 H69B 0.9800 . ?
C69 H69C 0.9800 . ?
C68 H68A 0.9800 . ?
C68 H68B 0.9800 . ?
C68 H68C 0.9800 . ?
C32 C37 1.378(8) . ?
C100 C101 1.552(7) . ?
C100 C103 1.510(10) . ?
C100 C102 1.533(9) . ?
C147 C149 1.535(8) . ?
C127 H127 0.9500 . ?
C127 C128 1.372(8) . ?
C121 H12G 0.9800 . ?
C121 H12H 0.9800 . ?
C121 H12I 0.9800 . ?
C113 C115 1.532(7) . ?
C131 H131 0.9500 . ?
C131 C130 1.409(8) . ?
C105 H10A 0.9800 . ?
C105 H10B 0.9800 . ?
C105 H10C 0.9800 . ?
C128 C129 1.407(8) . ?
C128 C136 1.536(8) . ?
C59 H59A 0.9800 . ?
C59 H59B 0.9800 . ?
C59 H59C 0.9800 . ?
C107 H10D 0.9800 . ?
C107 H10E 0.9800 . ?
C107 H10F 0.9800 . ?
C154 H15A 0.9800 . ?
C154 H15B 0.9800 . ?
C154 H15C 0.9800 . ?
C37 H37 0.9500 . ?
C37 C36 1.352(9) . ?
C70 C71 1.506(9) . ?
C70 C73 1.541(9) . ?
C70 C72 1.515(9) . ?
C156 H15D 0.9800 . ?
C156 H15E 0.9800 . ?
C156 H15F 0.9800 . ?
C58 H58A 0.9800 . ?
C58 H58B 0.9800 . ?
C58 H58C 0.9800 . ?
C52 C53 1.542(9) . ?
C52 C55 1.508(8) . ?
C52 C54 1.605(10) . ?
C42 C43 1.532(10) . ?
C42 C45 1.478(12) . ?
C42 C44 1.615(11) . ?
C42 C43A 1.659(14) . ?
C42 C44A 1.487(13) . ?
C42 C45A 1.572(12) . ?
C43 H43A 0.9800 . ?
C43 H43B 0.9800 . ?
C43 H43C 0.9800 . ?
C45 H45A 0.9800 . ?
C45 H45B 0.9800 . ?
C45 H45C 0.9800 . ?
C44 H44A 0.9800 . ?
C44 H44B 0.9800 . ?
C44 H44C 0.9800 . ?
C101 H10G 0.9800 . ?
C101 H10H 0.9800 . ?
C101 H10I 0.9800 . ?
C160 H16G 0.9800 . ?
C160 H16H 0.9800 . ?
C160 H16I 0.9800 . ?
C115 C116 1.525(9) . ?
C115 C118 1.526(12) . ?
C115 C117 1.491(10) . ?
C35 H35 0.9500 . ?
C35 C36 1.433(11) . ?
C155 H15G 0.9800 . ?
C155 H15H 0.9800 . ?
C155 H15I 0.9800 . ?
C106 H10J 0.9800 . ?
C106 H10K 0.9800 . ?
C106 H10L 0.9800 . ?
C162 H16J 0.9800 . ?
C162 H16K 0.9800 . ?
C162 H16L 0.9800 . ?
C129 H129 0.9500 . ?
C129 C130 1.369(9) . ?
C53 H53A 0.9800 . ?
C53 H53B 0.9800 . ?
C53 H53C 0.9800 . ?
C130 C132 1.557(10) . ?
C149 C150 1.513(10) . ?
C149 C152 1.489(12) . ?
C149 C151 1.487(11) . ?
C116 H11A 0.9800 . ?
C116 H11B 0.9800 . ?
C116 H11C 0.9800 . ?
C71 H71A 0.9800 . ?
C71 H71B 0.9800 . ?
C71 H71C 0.9800 . ?
C55 H55A 0.9800 . ?
C55 H55B 0.9800 . ?
C55 H55C 0.9800 . ?
C73 H73A 0.9800 . ?
C73 H73B 0.9800 . ?
C73 H73C 0.9800 . ?
C136 C137 1.580(9) . ?
C136 C139 1.511(10) . ?
C136 C138 1.556(9) . ?
C103 H10M 0.9800 . ?
C103 H10N 0.9800 . ?
C103 H10O 0.9800 . ?
C161 H16M 0.9800 . ?
C161 H16N 0.9800 . ?
C161 H16O 0.9800 . ?
C36 C38 1.584(12) . ?
C36 C38A 1.532(15) . ?
C72 H72A 0.9800 . ?
C72 H72B 0.9800 . ?
C72 H72C 0.9800 . ?
C102 H10P 0.9800 . ?
C102 H10Q 0.9800 . ?
C102 H10R 0.9800 . ?
C132 C133 1.567(12) . ?
C132 C135 1.567(12) . ?
C132 C134 1.499(11) . ?
C137 H13A 0.9800 . ?
C137 H13B 0.9800 . ?
C137 H13C 0.9800 . ?
C133 H13D 0.9800 . ?
C133 H13E 0.9800 . ?
C133 H13F 0.9800 . ?
C54 H54A 0.9800 . ?
C54 H54B 0.9800 . ?
C54 H54C 0.9800 . ?
C118 H11D 0.9800 . ?
C118 H11E 0.9800 . ?
C118 H11F 0.9800 . ?
C139 H13G 0.9800 . ?
C139 H13H 0.9800 . ?
C139 H13I 0.9800 . ?
C150 H15J 0.9800 . ?
C150 H15K 0.9800 . ?
C150 H15L 0.9800 . ?
C138 H13J 0.9800 . ?
C138 H13K 0.9800 . ?
C138 H13L 0.9800 . ?
C39 H39A 0.9800 . ?
C39 H39B 0.9800 . ?
C39 H39C 0.9800 . ?
C39 C38 1.59(2) . ?
C173 H17A 0.9900 . ?
C173 H17B 0.9900 . ?
C135 H13M 0.9800 . ?
C135 H13N 0.9800 . ?
C135 H13O 0.9800 . ?
C152 H15M 0.9800 . ?
C152 H15N 0.9800 . ?
C152 H15O 0.9800 . ?
C38 C41 1.503(14) . ?
C38 C40 1.521(14) . ?
C151 H15P 0.9800 . ?
C151 H15Q 0.9800 . ?
C151 H15R 0.9800 . ?
C117 H11G 0.9800 . ?
C117 H11H 0.9800 . ?
C117 H11I 0.9800 . ?
C41 H41A 0.9800 . ?
C41 H41B 0.9800 . ?
C41 H41C 0.9800 . ?
C166 H16S 0.9900 . ?
C166 H16T 0.9900 . ?
C40 H40A 0.9800 . ?
C40 H40B 0.9800 . ?
C40 H40C 0.9800 . ?
C134 H13P 0.9800 . ?
C134 H13Q 0.9800 . ?
C134 H13R 0.9800 . ?
C165 H16P 0.9800 . ?
C165 H16Q 0.9800 . ?
C165 H16R 0.9800 . ?
C1A H1AA 0.9800 . ?
C1A H1AB 0.9800 . ?
C1A H1AC 0.9800 . ?
C1B H1BA 0.9800 . ?
C1B H1BB 0.9800 . ?
C1B H1BC 0.9800 . ?
C67A H67D 0.9800 . ?
C67A H67E 0.9800 . ?
C67A H67F 0.9800 . ?
C69A H69D 0.9800 . ?
C69A H69E 0.9800 . ?
C69A H69F 0.9800 . ?
C68A H68D 0.9800 . ?
C68A H68E 0.9800 . ?
C68A H68F 0.9800 . ?
C38A C41A 1.50(2) . ?
C38A C39A 1.61(3) . ?
C38A C40A 1.527(17) . ?
C41A H41D 0.9800 . ?
C41A H41E 0.9800 . ?
C41A H41F 0.9800 . ?
C39A H39D 0.9800 . ?
C39A H39E 0.9800 . ?
C39A H39F 0.9800 . ?
C40A H40D 0.9800 . ?
C40A H40E 0.9800 . ?
C40A H40F 0.9800 . ?
C43A H43D 0.9800 . ?
C43A H43E 0.9800 . ?
C43A H43F 0.9800 . ?
C44A H44D 0.9800 . ?
C44A H44E 0.9800 . ?
C44A H44F 0.9800 . ?
C45A H45D 0.9800 . ?
C45A H45E 0.9800 . ?
C45A H45F 0.9800 . ?

loop_
_geom_torsion_atom_site_label_1
_geom_torsion_atom_site_label_2
_geom_torsion_atom_site_label_3
_geom_torsion_atom_site_label_4
_geom_torsion
_geom_torsion_site_symmetry_1
_geom_torsion_site_symmetry_2
_geom_torsion_site_symmetry_3
_geom_torsion_site_symmetry_4
_geom_torsion_publ_flag
C11 C10 C15 C14 0.3(7) . . . . ?
C11 C10 C9 C7 -166.3(4) . . . . ?
C11 C10 C9 C24 9.8(6) . . . . ?
C11 C12 C13 C14 -1.7(7) . . . . ?
C11 C12 C13 C16 -179.3(4) . . . . ?
C11 C12 C19 C18 177.6(4) . . . . ?
C11 C12 C19 C20 -4.1(7) . . . . ?
C11 C22 C21 C26 172.0(4) . . . . ?
C11 C22 C21 C20 -4.2(7) . . . . ?
C11 C22 C23 C25 -166.3(4) . . . . ?
C11 C22 C23 C24 9.1(7) . . . . ?
C47 C48 C49 C50 0.8(8) . . . . ?
C47 C48 C56 C57 59.2(6) . . . . ?
C47 C48 C56 C59 -59.4(6) . . . . ?
C47 C48 C56 C58 178.8(5) . . . . ?
C47 C46 C51 C50 -2.5(7) . . . . ?
C88 C87 C86 C85 2.8(7) . . . . ?
C88 C87 C94 C95 133.9(4) . . . . ?
C88 C87 C94 C99 -51.0(6) . . . . ?
C88 C89 C84 C85 1.1(7) . . . . ?
C88 C89 C84 C83 179.2(4) . . . . ?
C88 C89 C90 C81 -179.0(4) . . . . ?
C88 C89 C90 C91 2.9(7) . . . . ?
C88 C93 C92 C91 3.2(7) . . . . ?
C48 C47 C46 C25 179.7(4) . . . . ?
C48 C47 C46 C51 2.1(7) . . . . ?
C48 C49 C50 C51 -1.2(8) . . . . ?
C48 C49 C50 C52 178.0(5) . . . . ?
C10 C11 C12 C13 5.2(7) . . . . ?
C10 C11 C12 C19 179.0(4) . . . . ?
C10 C11 C22 C21 -175.2(4) . . . . ?
C10 C11 C22 C23 -3.5(7) . . . . ?
C10 C15 C14 C13 3.1(7) . . . . ?
C10 C9 C24 C23 -4.2(6) . . . . ?
C8 C7 C9 C10 -143.3(4) . . . . ?
C8 C7 C9 C24 40.6(6) . . . . ?
C8 C7 C6 C5 -0.7(7) . . . . ?
C8 C3 C4 C5 -1.9(7) . . . . ?
C8 C3 C2 C164 -109.6(8) . . . . ?
C8 C3 C2 C1 129.4(8) . . . . ?
C8 C3 C2 C163 6.0(7) . . . . ?
C8 C3 C2 C165 61.5(7) . . . . ?
C8 C3 C2 C1A 178.1(6) . . . . ?
C8 C3 C2 C1B -64.5(8) . . . . ?
C87 C88 C89 C84 0.9(6) . . . . ?
C87 C88 C89 C90 -178.0(4) . . . . ?
C87 C88 C93 C92 174.9(4) . . . . ?
C87 C94 C95 C96 176.5(4) . . . . ?
C87 C94 C99 C98 -178.7(4) . . . . ?
C7 C8 C3 C4 -0.9(7) . . . . ?
C7 C8 C3 C2 175.3(4) . . . . ?
C7 C9 C24 C23 171.8(4) . . . . ?
C7 C6 C5 C4 -2.0(7) . . . . ?
C7 C6 C5 C159 -176.7(4) . . . . ?
C12 C11 C10 C15 -4.5(7) . . . . ?
C12 C11 C10 C9 177.6(4) . . . . ?
C12 C11 C22 C21 1.3(7) . . . . ?
C12 C11 C22 C23 173.0(4) . . . . ?
C12 C13 C14 C15 -2.4(7) . . . . ?
C12 C13 C16 C17 6.2(7) . . . . ?
C12 C13 C16 C158 -173.8(4) . . . . ?
C12 C19 C20 C21 1.2(6) . . . . ?
C12 C19 C20 C29 -173.3(4) . . . . ?
C85 C108 C123 C83 1.1(5) . . . . ?
C85 C108 C123 C124 176.1(5) . . . . ?
C22 C11 C10 C15 171.8(4) . . . . ?
C22 C11 C10 C9 -6.1(6) . . . . ?
C22 C11 C12 C13 -171.0(4) . . . . ?
C22 C11 C12 C19 2.7(7) . . . . ?
C22 C21 C26 C25 -4.4(5) . . . . ?
C22 C21 C26 C27 -178.4(4) . . . . ?
C22 C21 C20 C19 2.8(7) . . . . ?
C22 C21 C20 C29 177.8(4) . . . . ?
C86 C87 C94 C95 -45.0(6) . . . . ?
C86 C87 C94 C99 130.1(4) . . . . ?
C86 C85 C108 C109 -67.3(7) . . . . ?
C86 C85 C108 C143 58.9(7) . . . . ?
C86 C85 C108 C123 178.1(5) . . . . ?
C86 C85 C84 C89 -1.1(7) . . . . ?
C86 C85 C84 C83 -179.5(4) . . . . ?
C13 C12 C19 C18 -8.6(7) . . . . ?
C13 C12 C19 C20 169.7(4) . . . . ?
C13 C16 C17 C18 -18.1(7) . . . . ?
C13 C16 C17 C74 160.7(4) . . . . ?
C13 C16 C158 C157 -175.3(5) . . . . ?
C18 C19 C20 C21 179.5(4) . . . . ?
C18 C19 C20 C29 5.0(7) . . . . ?
C18 C31 C30 C29 -0.2(8) . . . . ?
C25 C26 C27 C28 -170.8(5) . . . . ?
C25 C60 C61 C62 -177.9(4) . . . . ?
C25 C60 C65 C64 178.3(4) . . . . ?
C25 C46 C51 C50 -179.9(5) . . . . ?
C15 C10 C9 C7 16.1(7) . . . . ?
C15 C10 C9 C24 -167.9(4) . . . . ?
C19 C12 C13 C14 -175.4(4) . . . . ?
C19 C12 C13 C16 6.9(7) . . . . ?
C19 C18 C31 C30 3.6(7) . . . . ?
C19 C18 C17 C74 -162.4(4) . . . . ?
C19 C18 C17 C16 16.4(7) . . . . ?
C19 C20 C29 C28 174.1(4) . . . . ?
C19 C20 C29 C30 -1.4(7) . . . . ?
C21 C22 C23 C25 6.1(5) . . . . ?
C21 C22 C23 C24 -178.5(4) . . . . ?
C21 C26 C27 C28 0.9(6) . . . . ?
C21 C20 C29 C28 -0.5(6) . . . . ?
C21 C20 C29 C30 -176.1(4) . . . . ?
C76 C75 C74 C17 -178.9(4) . . . . ?
C76 C75 C74 C79 -6.4(7) . . . . ?
C76 C75 C157 C76 -7.9(8) . . . 2_566 ?
C76 C75 C157 C158 164.3(5) . . . . ?
C76 C157 C158 C16 -177.4(5) 2_566 . . . ?
C76 C77 C78 C80 172.5(4) . . . . ?
C76 C77 C78 C79 -1.6(7) . . . . ?
C89 C88 C87 C86 -2.8(7) . . . . ?
C89 C88 C87 C94 178.3(4) . . . . ?
C89 C88 C93 C92 -4.0(7) . . . . ?
C26 C25 C60 C61 97.0(5) . . . . ?
C26 C25 C60 C65 -80.7(5) . . . . ?
C26 C25 C46 C47 166.6(4) . . . . ?
C26 C25 C46 C51 -16.0(6) . . . . ?
C26 C25 C23 C22 -8.0(4) . . . . ?
C26 C25 C23 C24 178.0(5) . . . . ?
C26 C21 C20 C19 -172.7(4) . . . . ?
C26 C21 C20 C29 2.3(7) . . . . ?
C9 C10 C15 C14 178.0(4) . . . . ?
C9 C7 C6 C5 173.8(4) . . . . ?
C9 C24 C23 C22 -4.8(6) . . . . ?
C9 C24 C23 C25 168.9(4) . . . . ?
C60 C25 C26 C21 -106.2(4) . . . . ?
C60 C25 C26 C27 66.0(6) . . . . ?
C60 C25 C46 C47 47.9(5) . . . . ?
C60 C25 C46 C51 -134.7(5) . . . . ?
C60 C25 C23 C22 100.9(4) . . . . ?
C60 C25 C23 C24 -73.1(6) . . . . ?
C60 C61 C62 C63 -0.3(7) . . . . ?
C60 C61 C62 C70 -178.1(5) . . . . ?
C60 C65 C64 C63 -0.3(7) . . . . ?
C60 C65 C64 C66 -179.4(4) . . . . ?
C20 C21 C26 C25 171.5(4) . . . . ?
C20 C21 C26 C27 -2.5(7) . . . . ?
C20 C29 C30 C31 -1.0(7) . . . . ?
C28 C29 C30 C31 -176.0(5) . . . . ?
C28 C32 C37 C36 -178.6(6) . . . . ?
C75 C76 C77 C78 -0.8(7) . . . . ?
C75 C74 C17 C18 -162.5(5) . . . . ?
C75 C74 C17 C16 18.7(7) . . . . ?
C75 C74 C79 C78 4.2(7) . . . . ?
C75 C157 C158 C16 10.5(7) . . . . ?
C83 C123 C124 C125 -1.0(7) . . . . ?
C3 C8 C7 C9 -172.2(4) . . . . ?
C3 C8 C7 C6 2.2(7) . . . . ?
C81 C80 C78 C77 114.0(6) . . . . ?
C81 C80 C78 C79 -72.0(6) . . . . ?
C81 C80 C142 C141 6.2(8) . . . . ?
C96 C97 C98 C99 -1.2(6) . . . . ?
C96 C97 C98 C100 -178.1(4) . . . . ?
C109 C108 C123 C83 -120.7(4) . . . . ?
C109 C108 C123 C124 54.3(7) . . . . ?
C109 C110 C111 C119 179.6(4) . . . . ?
C109 C110 C111 C112 -0.6(7) . . . . ?
C109 C114 C113 C112 3.1(8) . . . . ?
C109 C114 C113 C115 -180.0(6) . . . . ?
C143 C144 C145 C153 177.3(4) . . . . ?
C143 C144 C145 C146 -0.1(7) . . . . ?
C143 C108 C123 C83 117.3(4) . . . . ?
C143 C108 C123 C124 -67.7(7) . . . . ?
C143 C148 C147 C146 1.6(8) . . . . ?
C143 C148 C147 C149 -174.1(5) . . . . ?
C94 C87 C86 C85 -178.3(4) . . . . ?
C94 C99 C98 C97 3.4(6) . . . . ?
C94 C99 C98 C100 -179.6(4) . . . . ?
C144 C143 C108 C85 -72.2(5) . . . . ?
C144 C143 C108 C109 56.7(5) . . . . ?
C144 C143 C108 C123 175.6(4) . . . . ?
C144 C143 C148 C147 -0.5(7) . . . . ?
C144 C145 C153 C154 123.6(5) . . . . ?
C144 C145 C153 C156 1.9(7) . . . . ?
C144 C145 C153 C155 -115.5(6) . . . . ?
C144 C145 C146 C147 1.4(8) . . . . ?
C46 C47 C48 C49 -1.3(7) . . . . ?
C46 C47 C48 C56 -179.2(4) . . . . ?
C46 C25 C26 C21 130.9(4) . . . . ?
C46 C25 C26 C27 -57.0(7) . . . . ?
C46 C25 C60 C61 -136.8(4) . . . . ?
C46 C25 C60 C65 45.5(5) . . . . ?
C46 C25 C23 C22 -133.7(4) . . . . ?
C46 C25 C23 C24 52.3(6) . . . . ?
C46 C51 C50 C49 2.1(8) . . . . ?
C46 C51 C50 C52 -177.1(5) . . . . ?
C23 C22 C21 C26 -1.0(5) . . . . ?
C23 C22 C21 C20 -177.2(4) . . . . ?
C23 C25 C26 C21 7.4(4) . . . . ?
C23 C25 C26 C27 179.6(5) . . . . ?
C23 C25 C60 C61 -10.3(6) . . . . ?
C23 C25 C60 C65 172.0(4) . . . . ?
C23 C25 C46 C47 -76.5(5) . . . . ?
C23 C25 C46 C51 100.9(5) . . . . ?
C31 C18 C19 C12 172.6(4) . . . . ?
C31 C18 C19 C20 -5.7(6) . . . . ?
C31 C18 C17 C74 22.4(7) . . . . ?
C31 C18 C17 C16 -158.8(5) . . . . ?
C108 C85 C86 C87 -179.0(5) . . . . ?
C108 C85 C84 C89 177.6(4) . . . . ?
C108 C85 C84 C83 -0.8(5) . . . . ?
C108 C109 C110 C111 -171.1(4) . . . . ?
C108 C109 C114 C113 170.0(5) . . . . ?
C108 C143 C144 C145 -176.9(4) . . . . ?
C108 C143 C148 C147 175.9(4) . . . . ?
C108 C123 C124 C125 -175.6(5) . . . . ?
C80 C81 C82 C83 -173.1(4) . . . . ?
C80 C81 C82 C140 4.5(7) . . . . ?
C80 C81 C90 C89 173.5(4) . . . . ?
C80 C81 C90 C91 -8.7(8) . . . . ?
C80 C142 C141 C140 -1.6(8) . . . . ?
C140 C125 C124 C123 -1.5(8) . . . . ?
C140 C125 C126 C127 55.4(7) . . . . ?
C140 C125 C126 C131 -129.7(5) . . . . ?
C95 C96 C97 C98 -0.9(6) . . . . ?
C95 C96 C104 C105 -79.4(5) . . . . ?
C95 C96 C104 C107 42.1(6) . . . . ?
C95 C96 C104 C106 162.6(4) . . . . ?
C95 C94 C99 C98 -3.5(6) . . . . ?
C61 C60 C65 C64 0.5(7) . . . . ?
C61 C62 C63 C64 0.6(8) . . . . ?
C61 C62 C70 C71 -129.8(6) . . . . ?
C61 C62 C70 C73 113.6(6) . . . . ?
C61 C62 C70 C72 -5.7(9) . . . . ?
C82 C83 C84 C85 -178.9(4) . . . . ?
C82 C83 C84 C89 2.7(7) . . . . ?
C82 C83 C123 C108 178.9(4) . . . . ?
C82 C83 C123 C124 3.0(7) . . . . ?
C82 C81 C80 C78 171.6(4) . . . . ?
C82 C81 C80 C142 -7.1(6) . . . . ?
C82 C81 C90 C89 -3.1(7) . . . . ?
C82 C81 C90 C91 174.7(5) . . . . ?
C82 C140 C125 C124 2.3(7) . . . . ?
C82 C140 C125 C126 179.2(5) . . . . ?
C82 C140 C141 C142 -1.3(7) . . . . ?
C84 C85 C86 C87 -0.9(7) . . . . ?
C84 C85 C108 C109 114.4(4) . . . . ?
C84 C85 C108 C143 -119.4(4) . . . . ?
C84 C85 C108 C123 -0.2(5) . . . . ?
C84 C89 C90 C81 2.0(6) . . . . ?
C84 C89 C90 C91 -176.1(4) . . . . ?
C84 C83 C82 C81 -3.7(7) . . . . ?
C84 C83 C82 C140 178.5(4) . . . . ?
C84 C83 C123 C108 -1.7(5) . . . . ?
C84 C83 C123 C124 -177.6(4) . . . . ?
C110 C109 C108 C85 -33.0(6) . . . . ?
C110 C109 C108 C143 -157.8(4) . . . . ?
C110 C109 C108 C123 79.4(5) . . . . ?
C110 C109 C114 C113 -1.1(7) . . . . ?
C110 C111 C112 C113 2.8(8) . . . . ?
C123 C83 C82 C81 175.7(4) . . . . ?
C123 C83 C82 C140 -2.1(7) . . . . ?
C123 C83 C84 C85 1.6(6) . . . . ?
C123 C83 C84 C89 -176.8(4) . . . . ?
C6 C7 C9 C10 42.3(6) . . . . ?
C6 C7 C9 C24 -133.8(4) . . . . ?
C6 C5 C4 C3 3.3(7) . . . . ?
C6 C5 C159 C160 -135.0(5) . . . . ?
C6 C5 C159 C162 -20.2(7) . . . . ?
C6 C5 C159 C161 103.3(6) . . . . ?
C27 C28 C29 C20 -0.9(6) . . . . ?
C27 C28 C29 C30 174.0(5) . . . . ?
C27 C28 C32 C33 131.1(5) . . . . ?
C27 C28 C32 C37 -50.2(7) . . . . ?
C14 C13 C16 C17 -171.3(4) . . . . ?
C14 C13 C16 C158 8.7(7) . . . . ?
C51 C50 C52 C53 -135.2(6) . . . . ?
C51 C50 C52 C55 -11.9(9) . . . . ?
C51 C50 C52 C54 107.9(6) . . . . ?
C74 C75 C157 C76 177.2(5) . . . 2_566 ?
C74 C75 C157 C158 -10.6(7) . . . . ?
C74 C79 C78 C80 -174.3(5) . . . . ?
C74 C79 C78 C77 -0.2(7) . . . . ?
C90 C89 C84 C85 -179.9(4) . . . . ?
C90 C89 C84 C83 -1.7(7) . . . . ?
C90 C81 C80 C78 -5.2(8) . . . . ?
C90 C81 C80 C142 176.1(4) . . . . ?
C90 C81 C82 C83 3.9(6) . . . . ?
C90 C81 C82 C140 -178.5(4) . . . . ?
C90 C91 C92 C93 1.1(8) . . . . ?
C114 C109 C108 C85 156.1(4) . . . . ?
C114 C109 C108 C143 31.4(6) . . . . ?
C114 C109 C108 C123 -91.5(5) . . . . ?
C114 C109 C110 C111 -0.2(7) . . . . ?
C114 C113 C115 C116 178.4(6) . . . . ?
C114 C113 C115 C118 -61.7(7) . . . . ?
C114 C113 C115 C117 58.3(9) . . . . ?
C119 C111 C112 C113 -177.4(5) . . . . ?
C16 C13 C14 C15 175.1(5) . . . . ?
C157 C76 C75 C74 -177.2(5) 2_566 . . . ?
C157 C76 C75 C157 7.8(8) 2_566 . . . ?
C157 C76 C77 C78 -178.7(5) 2_566 . . . ?
C157 C75 C74 C17 -3.9(7) . . . . ?
C157 C75 C74 C79 168.5(5) . . . . ?
C17 C18 C19 C12 -3.1(7) . . . . ?
C17 C18 C19 C20 178.6(4) . . . . ?
C17 C18 C31 C30 178.9(5) . . . . ?
C17 C74 C79 C78 176.2(5) . . . . ?
C17 C16 C158 C157 4.6(7) . . . . ?
C99 C94 C95 C96 1.3(6) . . . . ?
C99 C98 C100 C101 59.3(6) . . . . ?
C99 C98 C100 C103 -61.2(6) . . . . ?
C99 C98 C100 C102 176.4(5) . . . . ?
C97 C96 C95 C94 0.8(6) . . . . ?
C97 C96 C104 C105 99.1(5) . . . . ?
C97 C96 C104 C107 -139.5(5) . . . . ?
C97 C96 C104 C106 -19.0(6) . . . . ?
C97 C98 C100 C101 -123.9(5) . . . . ?
C97 C98 C100 C103 115.7(6) . . . . ?
C97 C98 C100 C102 -6.8(7) . . . . ?
C65 C60 C61 C62 -0.2(7) . . . . ?
C65 C64 C63 C62 -0.3(8) . . . . ?
C65 C64 C66 C67 -173.0(6) . . . . ?
C65 C64 C66 C69 69.5(8) . . . . ?
C65 C64 C66 C68 -51.4(8) . . . . ?
C65 C64 C66 C67A -118.6(7) . . . . ?
C65 C64 C66 C69A 118.5(7) . . . . ?
C65 C64 C66 C68A -0.2(7) . . . . ?
C125 C140 C82 C83 -0.5(7) . . . . ?
C125 C140 C82 C81 -178.2(4) . . . . ?
C125 C140 C141 C142 176.4(5) . . . . ?
C125 C126 C127 C128 174.9(5) . . . . ?
C125 C126 C131 C130 -173.4(5) . . . . ?
C93 C88 C87 C86 178.3(4) . . . . ?
C93 C88 C87 C94 -0.6(7) . . . . ?
C93 C88 C89 C84 180.0(4) . . . . ?
C93 C88 C89 C90 1.0(7) . . . . ?
C111 C112 C113 C114 -4.0(8) . . . . ?
C111 C112 C113 C115 179.2(6) . . . . ?
C77 C76 C75 C74 4.9(7) . . . . ?
C77 C76 C75 C157 -170.1(5) . . . . ?
C79 C74 C17 C18 25.5(8) . . . . ?
C79 C74 C17 C16 -153.3(5) . . . . ?
C29 C28 C27 C26 0.7(7) . . . . ?
C29 C28 C32 C33 -50.8(7) . . . . ?
C29 C28 C32 C37 128.0(5) . . . . ?
C78 C80 C142 C141 -172.6(5) . . . . ?
C49 C48 C56 C57 -118.7(5) . . . . ?
C49 C48 C56 C59 122.7(5) . . . . ?
C49 C48 C56 C58 1.0(7) . . . . ?
C49 C50 C52 C53 45.6(8) . . . . ?
C49 C50 C52 C55 168.9(6) . . . . ?
C49 C50 C52 C54 -71.3(7) . . . . ?
C4 C3 C2 C164 66.6(8) . . . . ?
C4 C3 C2 C1 -54.4(9) . . . . ?
C4 C3 C2 C163 -177.8(6) . . . . ?
C4 C3 C2 C165 -122.3(6) . . . . ?
C4 C3 C2 C1A -5.7(7) . . . . ?
C4 C3 C2 C1B 111.7(7) . . . . ?
C4 C5 C159 C160 50.4(7) . . . . ?
C4 C5 C159 C162 165.2(5) . . . . ?
C4 C5 C159 C161 -71.3(6) . . . . ?
C158 C16 C17 C18 161.9(5) . . . . ?
C158 C16 C17 C74 -19.2(7) . . . . ?
C148 C143 C144 C145 -0.2(7) . . . . ?
C148 C143 C108 C85 111.3(5) . . . . ?
C148 C143 C108 C109 -119.8(5) . . . . ?
C148 C143 C108 C123 -0.9(6) . . . . ?
C148 C147 C149 C150 -154.4(6) . . . . ?
C148 C147 C149 C152 84.0(8) . . . . ?
C148 C147 C149 C151 -32.9(10) . . . . ?
C142 C80 C78 C77 -67.3(6) . . . . ?
C142 C80 C78 C79 106.8(5) . . . . ?
C124 C125 C126 C127 -127.5(5) . . . . ?
C124 C125 C126 C131 47.5(7) . . . . ?
C56 C48 C49 C50 178.7(5) . . . . ?
C92 C91 C90 C89 -3.9(7) . . . . ?
C92 C91 C90 C81 178.2(5) . . . . ?
C145 C146 C147 C148 -2.1(8) . . . . ?
C145 C146 C147 C149 173.5(6) . . . . ?
C112 C113 C115 C116 -4.9(10) . . . . ?
C112 C113 C115 C118 115.0(7) . . . . ?
C112 C113 C115 C117 -125.0(8) . . . . ?
C63 C64 C66 C67 7.9(8) . . . . ?
C63 C64 C66 C69 -109.6(7) . . . . ?
C63 C64 C66 C68 129.6(7) . . . . ?
C63 C64 C66 C67A 62.4(7) . . . . ?
C63 C64 C66 C69A -60.5(8) . . . . ?
C63 C64 C66 C68A -179.3(6) . . . . ?
C63 C62 C70 C71 52.5(7) . . . . ?
C63 C62 C70 C73 -64.1(7) . . . . ?
C63 C62 C70 C72 176.6(6) . . . . ?
C159 C5 C4 C3 178.2(4) . . . . ?
C104 C96 C95 C94 179.3(4) . . . . ?
C104 C96 C97 C98 -179.3(4) . . . . ?
C2 C3 C4 C5 -178.2(4) . . . . ?
C126 C125 C124 C123 -178.6(5) . . . . ?
C126 C127 C128 C129 -2.1(8) . . . . ?
C126 C127 C128 C136 -178.0(5) . . . . ?
C126 C131 C130 C129 -1.1(9) . . . . ?
C126 C131 C130 C132 -175.3(6) . . . . ?
C120 C119 C111 C110 -4.4(7) . . . . ?
C120 C119 C111 C112 175.8(5) . . . . ?
C153 C145 C146 C147 -176.2(5) . . . . ?
C33 C34 C42 C43 169.5(7) . . . . ?
C33 C34 C42 C45 -68.9(9) . . . . ?
C33 C34 C42 C44 58.4(7) . . . . ?
C33 C34 C42 C43A -102.6(10) . . . . ?
C33 C34 C42 C44A 131.2(12) . . . . ?
C33 C34 C42 C45A 4.5(12) . . . . ?
C33 C34 C35 C36 -0.1(10) . . . . ?
C33 C32 C37 C36 0.2(9) . . . . ?
C146 C145 C153 C154 -59.0(6) . . . . ?
C146 C145 C153 C156 179.4(5) . . . . ?
C146 C145 C153 C155 62.0(6) . . . . ?
C146 C147 C149 C150 30.2(9) . . . . ?
C146 C147 C149 C152 -91.3(8) . . . . ?
C146 C147 C149 C151 151.7(9) . . . . ?
C34 C33 C32 C28 178.4(5) . . . . ?
C34 C33 C32 C37 -0.4(8) . . . . ?
C34 C35 C36 C37 -0.1(10) . . . . ?
C34 C35 C36 C38 -167.4(8) . . . . ?
C34 C35 C36 C38A 171.1(11) . . . . ?
C141 C140 C82 C83 177.4(4) . . . . ?
C141 C140 C82 C81 -0.3(7) . . . . ?
C141 C140 C125 C124 -175.4(5) . . . . ?
C141 C140 C125 C126 1.5(8) . . . . ?
C122 C119 C111 C110 -124.4(5) . . . . ?
C122 C119 C111 C112 55.9(6) . . . . ?
C66 C64 C63 C62 178.8(5) . . . . ?
C32 C28 C27 C26 178.8(4) . . . . ?
C32 C28 C29 C20 -179.0(4) . . . . ?
C32 C28 C29 C30 -4.1(7) . . . . ?
C32 C33 C34 C42 178.0(5) . . . . ?
C32 C33 C34 C35 0.3(9) . . . . ?
C32 C37 C36 C35 0.0(10) . . . . ?
C32 C37 C36 C38 168.5(7) . . . . ?
C32 C37 C36 C38A -167.4(14) . . . . ?
C127 C126 C131 C130 1.7(8) . . . . ?
C127 C128 C129 C130 2.8(9) . . . . ?
C127 C128 C136 C137 119.7(6) . . . . ?
C127 C128 C136 C139 -122.8(6) . . . . ?
C127 C128 C136 C138 4.4(9) . . . . ?
C121 C119 C111 C110 116.7(5) . . . . ?
C121 C119 C111 C112 -63.0(6) . . . . ?
C131 C126 C127 C128 -0.1(8) . . . . ?
C131 C130 C132 C133 -141.4(6) . . . . ?
C131 C130 C132 C135 99.6(7) . . . . ?
C131 C130 C132 C134 -20.6(11) . . . . ?
C128 C129 C130 C131 -1.2(10) . . . . ?
C128 C129 C130 C132 172.8(7) . . . . ?
C37 C36 C38 C39 69.6(11) . . . . ?
C37 C36 C38 C41 -171.9(8) . . . . ?
C37 C36 C38 C40 -43.7(13) . . . . ?
C37 C36 C38A C41A 24(3) . . . . ?
C37 C36 C38A C39A -94.3(17) . . . . ?
C37 C36 C38A C40A 159.2(15) . . . . ?
C70 C62 C63 C64 178.4(5) . . . . ?
C42 C34 C35 C36 -177.8(6) . . . . ?
C35 C34 C42 C43 -13.0(9) . . . . ?
C35 C34 C42 C45 108.6(8) . . . . ?
C35 C34 C42 C44 -124.0(7) . . . . ?
C35 C34 C42 C43A 74.9(10) . . . . ?
C35 C34 C42 C44A -51.3(13) . . . . ?
C35 C34 C42 C45A -178.0(12) . . . . ?
C35 C36 C38 C39 -123.2(10) . . . . ?
C35 C36 C38 C41 -4.7(13) . . . . ?
C35 C36 C38 C40 123.6(10) . . . . ?
C35 C36 C38A C41A -144(2) . . . . ?
C35 C36 C38A C39A 97.3(12) . . . . ?
C35 C36 C38A C40A -9(2) . . . . ?
C129 C128 C136 C137 -56.2(8) . . . . ?
C129 C128 C136 C139 61.4(7) . . . . ?
C129 C128 C136 C138 -171.5(6) . . . . ?
C129 C130 C132 C133 44.7(9) . . . . ?
C129 C130 C132 C135 -74.4(9) . . . . ?
C129 C130 C132 C134 165.5(8) . . . . ?
C136 C128 C129 C130 179.0(6) . . . . ?

loop_
_smtbx_masks_void_nr
_smtbx_masks_void_average_x
_smtbx_masks_void_average_y
_smtbx_masks_void_average_z
_smtbx_masks_void_volume
_smtbx_masks_void_count_electrons
_smtbx_masks_void_content
1 0.500 -0.500 0.500 2132.9 626.6 '15 CH2Cl2'
2 0.026 0.085 0.941 17.6 1.6 ?
3 -0.026 0.915 0.059 17.6 1.5 ?
4 0.248 0.162 0.413 26.3 5.8 ?
5 0.440 -0.009 0.168 7.3 0.5 ?
6 0.560 0.009 0.832 7.3 0.5 ?
7 0.752 0.838 0.587 26.3 5.8 ?
